data_1566746
loop_
_publ_author_name
'Kodama, Takuya'
'Saito, Kanako'
'Tobisu, Mamoru'

_publ_section_title
;
 Nickel-Catalyzed Skeletal Transformation of Tropone Derivatives via C--C
 Bond Activation: Catalyst-Controlled Access to Diverse Ring Systems
;
_journal_name_full 'Chemical Science'
_journal_paper_doi 10.1039/D2SC01394K
_journal_year 2022
_chemical_formula_moiety '2(C69 H76 Ni O P2)'
_chemical_formula_sum 'C138 H152 Ni2 O2 P4'
_chemical_formula_weight 2083.89
_chemical_properties_physical Air-sensitive,Oxygen-sensitive
_space_group_crystal_system monoclinic
_space_group_IT_number 14
_space_group_name_Hall '-P 2ybc'
_space_group_name_H-M_alt 'P 1 21/c 1'
_atom_sites_solution_hydrogens geom
_atom_sites_solution_primary dual
_audit_creation_date 2020-02-17
_audit_creation_method
;
Olex2 1.2
(compiled 2018.05.29 svn.r3508 for OlexSys, GUI svn.r5506)
;
_audit_update_record
;
2021-10-14 deposited with the CCDC.	2022-04-04 downloaded from the CCDC.
;
_cell_angle_alpha 90
_cell_angle_beta 105.0390(10)
_cell_angle_gamma 90
_cell_formula_units_Z 4
_cell_length_a 33.7405(2)
_cell_length_b 13.53070(10)
_cell_length_c 24.6084(2)
_cell_measurement_reflns_used 49740
_cell_measurement_temperature 123
_cell_measurement_theta_max 76.3760
_cell_measurement_theta_min 3.6840
_cell_volume 10849.75(14)
_computing_cell_refinement 'CrysAlisPro 1.171.40.43a (Rigaku OD, 2019)'
_computing_data_collection 'CrysAlisPro 1.171.40.43a (Rigaku OD, 2019)'
_computing_data_reduction 'CrysAlisPro 1.171.40.43a (Rigaku OD, 2019)'
_computing_molecular_graphics 'Olex2 (Dolomanov et al., 2009)'
_computing_publication_material 'Olex2 (Dolomanov et al., 2009)'
_computing_structure_refinement 'ShelXL (Sheldrick, 2015)'
_computing_structure_solution 'ShelXT (Sheldrick, 2015)'
_diffrn_ambient_temperature 123
_diffrn_detector 'CCD plate'
_diffrn_detector_area_resol_mean 10.0000
_diffrn_detector_type HyPix
_diffrn_measured_fraction_theta_full 0.9980
_diffrn_measured_fraction_theta_max 0.9644
_diffrn_measurement_details
;
List of Runs (angles in degrees, time in seconds):

  # Type    Start    End  Width  t~exp~   \w     \q     \k     \f   Frames
#--------------------------------------------------------------------------
  1  \w    -92.00  -9.00   0.50    0.15    --  -47.45 118.00 168.00  166
  2  \w    -64.00 -33.00   0.50    0.61    -- -106.00  37.00  60.00   62
  3  \w   -112.00 -40.00   0.50    0.61    -- -106.00 118.00 168.00  144
  4  \w   -112.00 -87.00   0.50    0.61    -- -106.00  37.00  60.00   50
  5  \w   -118.00 -35.00   0.50    0.15    --  -47.45 -37.00 -30.00  166
  6  \w    -61.00 -33.00   0.50    0.61    -- -106.00  57.00-150.00   56
  7  \w    -60.00 -34.00   0.50    0.61    -- -106.00 125.00-120.00   52
  8  \w   -111.00 -85.00   0.50    0.61    -- -106.00 125.00-120.00   52
  9  \w   -116.00 -55.00   0.50    0.61    -- -106.00 125.00 -60.00  122
 10  \w   -121.00 -86.00   0.50    0.61    -- -106.00  57.00-150.00   70
 11  \w   -118.00 -40.00   0.50    0.61    -- -106.00  37.00-150.00  156
 12  \w   -139.00 -60.00   0.50    0.61    -- -106.00 158.00 -38.00  158
 13  \w   -177.00-104.00   0.50    0.61    -- -106.00 -19.00  60.00  146
 14  \w   -172.00-108.00   0.50    0.61    -- -106.00 -57.00   0.00  128
 15  \w    -97.00 -71.00   0.50    0.15    --  -47.45-125.00 120.00   52
 16  \w   -102.00 -70.00   0.50    0.15    --  -47.45-125.00 150.00   64
 17  \w   -108.00 -83.00   0.50    0.15    --  -47.45-158.00 -71.00   50
 18  \w    -86.00 -60.00   0.50    0.61    -- -106.00-158.00 -71.00   52
 19  \w     48.00  73.00   0.50    0.15    --   47.45-118.00  81.00   50
 20  \w     35.00  60.00   0.50    0.61    --   70.50-118.00  81.00   50
 21  \w     47.00  72.00   0.50    0.15    --   47.45-158.00 -71.00   50
 22  \w     59.00  84.00   0.50    0.61    --   70.50-158.00 -71.00   50
 23  \w     75.00 113.00   0.50    0.61    --   70.50 118.00 168.00   76
 24  \w     72.00 119.00   0.50    0.15    --   47.45 125.00 120.00   94
 25  \w     71.00 120.00   0.50    0.15    --   47.45 125.00  90.00   98
 26  \w     80.00 105.00   0.50    0.15    --   47.45 158.00 -38.00   50
 27  \w     71.00  96.00   0.50    0.61    --   70.50 158.00 -38.00   50
;
_diffrn_measurement_device 'four-circle diffractometer'
_diffrn_measurement_device_type 'XtaLAB Synergy, Single source at offset/far, HyPix'
_diffrn_measurement_method '\w scans'
_diffrn_orient_matrix_type 'CrysAlisPro convention (1999,Acta A55,543-557)'
_diffrn_orient_matrix_UB_11 0.0060379000
_diffrn_orient_matrix_UB_12 -0.0641548000
_diffrn_orient_matrix_UB_13 0.0532730000
_diffrn_orient_matrix_UB_21 -0.0035072000
_diffrn_orient_matrix_UB_22 0.0927892000
_diffrn_orient_matrix_UB_23 0.0347139000
_diffrn_orient_matrix_UB_31 -0.0467501000
_diffrn_orient_matrix_UB_32 -0.0152329000
_diffrn_orient_matrix_UB_33 -0.0126986000
_diffrn_radiation_monochromator mirror
_diffrn_radiation_probe x-ray
_diffrn_radiation_type 'Cu K\a'
_diffrn_radiation_wavelength 1.54184
_diffrn_reflns_av_R_equivalents 0.0352
_diffrn_reflns_av_unetI/netI 0.0289
_diffrn_reflns_Laue_measured_fraction_full 0.998
_diffrn_reflns_Laue_measured_fraction_max 0.964
_diffrn_reflns_limit_h_max 28
_diffrn_reflns_limit_h_min -42
_diffrn_reflns_limit_k_max 16
_diffrn_reflns_limit_k_min -16
_diffrn_reflns_limit_l_max 31
_diffrn_reflns_limit_l_min -30
_diffrn_reflns_number 88681
_diffrn_reflns_point_group_measured_fraction_full 0.998
_diffrn_reflns_point_group_measured_fraction_max 0.964
_diffrn_reflns_theta_full 67.684
_diffrn_reflns_theta_max 76.590
_diffrn_reflns_theta_min 3.537
_diffrn_source 'micro-focus sealed X-ray tube'
_diffrn_source_type 'PhotonJet (Cu) X-ray Source'
_exptl_absorpt_coefficient_mu 1.407
_exptl_absorpt_correction_T_max 1.00000
_exptl_absorpt_correction_T_min 0.63513
_exptl_absorpt_correction_type multi-scan
_exptl_absorpt_process_details
;
CrysAlisPro 1.171.40.43a (Rigaku Oxford Diffraction, 2019)
Empirical absorption correction using spherical harmonics,
 implemented in SCALE3 ABSPACK scaling algorithm.
;
_exptl_crystal_colour yellow
_exptl_crystal_colour_primary yellow
_exptl_crystal_density_diffrn 1.276
_exptl_crystal_description prism
_exptl_crystal_F_000 4448
_exptl_crystal_size_max 0.25
_exptl_crystal_size_mid 0.218
_exptl_crystal_size_min 0.104
_refine_diff_density_max 1.558
_refine_diff_density_min -0.854
_refine_diff_density_rms 0.068
_refine_ls_extinction_method none
_refine_ls_goodness_of_fit_ref 1.028
_refine_ls_hydrogen_treatment constr
_refine_ls_matrix_type full
_refine_ls_number_parameters 1315
_refine_ls_number_reflns 21988
_refine_ls_number_restraints 0
_refine_ls_restrained_S_all 1.028
_refine_ls_R_factor_all 0.0582
_refine_ls_R_factor_gt 0.0531
_refine_ls_shift/su_max 0.002
_refine_ls_shift/su_mean 0.000
_refine_ls_structure_factor_coef Fsqd
_refine_ls_weighting_details 'w=1/[\s^2^(Fo^2^)+(0.0690P)^2^+14.0169P] where P=(Fo^2^+2Fc^2^)/3'
_refine_ls_weighting_scheme calc
_refine_ls_wR_factor_gt 0.1383
_refine_ls_wR_factor_ref 0.1423
_reflns_Friedel_coverage 0.000
_reflns_number_gt 19674
_reflns_number_total 21988
_reflns_threshold_expression 'I > 2\s(I)'
_cod_data_source_file d2sc01394k2.cif
_cod_data_source_block 190519_tk01-120-1_toluene
_cod_database_code 1566746
_shelx_shelxl_version_number 2018/3
_chemical_oxdiff_formula 'C69 H76 O1 P2 Ni1'
_chemical_oxdiff_usercomment '190519_TK01-120-1_Toluene_yellow C69 H76 O1 P2 Ni1'
_shelx_space_group_comment
;
The symmetry employed for this shelxl refinement is uniquely defined
by the following loop, which should always be used as a source of
symmetry information in preference to the above space-group names.
They are only intended as comments.
;
_diffrn_oxdiff_ac3_digest_frames
;
010b24c746d3f0fbe1bc77ea34e8f272de00076e94f
;
_reflns_odcompleteness_completeness 99.80
_reflns_odcompleteness_iscentric 1
_reflns_odcompleteness_theta 66.97
_olex2_refinement_description
;
1. Fixed Uiso
 At 1.2 times of:
  All C(H) groups, All C(H,H) groups
2.a Ternary CH refined with riding coordinates:
 C3(H3), C13(H13), C19(H19), C31(H31), C41(H41), C25(H25), C47(H47), C53(H53)
2.b Secondary CH2 refined with riding coordinates:
 C10(H10A,H10B), C11(H11A,H11B), C24(H24A,H24B), C8(H8A,H8B), C36(H36A,H36B),
 C4(H4A,H4B), C52(H52A,H52B), C20(H20A,H20B), C22(H22A,H22B), C23(H23A,H23B),
 C39(H39A,H39B), C50(H50A,H50B), C32(H32A,H32B), C38(H38A,H38B), C56(H56A,H56B),
  C48(H48A,H48B), C7(H7A,H7B), C30(H30A,H30B), C6(H6A,H6B), C35(H35A,H35B),
 C51(H51A,H51B), C5(H5A,H5B), C42(H42A,H42B), C46(H46A,H46B), C54(H54A,H54B),
 C29(H29A,H29B), C57(H57A,H57B), C21(H21A,H21B), C49(H49A,H49B), C58(H58A,H58B),
  C34(H34A,H34B), C55(H55A,H55B), C33(H33A,H33B), C28(H28A,H28B), C26(H26A,
 H26B), C43(H43A,H43B), C27(H27A,H27B), C45(H45A,H45B), C44(H44A,H44B),
 C16(H16A,H16B), C15(H15A,H15B), C17(H17A,H17B), C14(H14A,H14B), C18(H18A,H18B)
2.c Aromatic/amide H refined with riding coordinates:
 C71(H71), C93(H93), C62(H62), C86(H86), C77(H77), C87(H87), C102(H102),
 C85(H85), C92(H92), C65(H65), C81(H81), C106(H106), C137(H137), C64(H64),
 C89(H89), C70(H70), C115(H115), C108(H108), C83(H83), C114(H114), C63(H63),
 C98(H98), C109(H109), C80(H80), C90(H90), C112(H112), C91(H91), C84(H84),
 C101(H101), C100(H100), C78(H78), C107(H107), C69(H69), C121(H121), C133(H133),
  C136(H136), C68(H68), C125(H125), C99(H99), C113(H113), C135(H135), C79(H79),
 C146(H146), C142(H142), C123(H123), C122(H122), C130(H130), C131(H131),
 C129(H129), C124(H124), C134(H134), C145(H145), C127(H127), C143(H143),
 C144(H144), C128(H128)
;
_olex2_submission_special_instructions 'No special instructions were received'
_oxdiff_exptl_absorpt_empirical_details
;
Empirical correction (ABSPACK) includes:
- Absorption correction using spherical harmonics
- Frame scaling
;
_oxdiff_exptl_absorpt_empirical_full_max 1.323
_oxdiff_exptl_absorpt_empirical_full_min 0.608

loop_
_space_group_symop_operation_xyz
'x, y, z'
'-x, y+1/2, -z+1/2'
'-x, -y, -z'
'x, -y-1/2, z-1/2'

loop_
_atom_site_label
_atom_site_type_symbol
_atom_site_fract_x
_atom_site_fract_y
_atom_site_fract_z
_atom_site_U_iso_or_equiv
_atom_site_adp_type
_atom_site_occupancy
_atom_site_site_symmetry_order
_atom_site_calc_flag
_atom_site_refinement_flags_posn
_atom_site_refinement_flags_adp
_atom_site_refinement_flags_occupancy
_atom_site_disorder_assembly
_atom_site_disorder_group
Ni1 Ni 0.90214(2) 0.81406(2) 0.49088(2) 0.01546(9) Uani 1 1 d . . . . .
Ni2 Ni 0.60675(2) 0.32323(3) -0.00649(2) 0.01951(9) Uani 1 1 d . . . . .
P9 P 0.91092(2) 0.95353(3) 0.54049(2) 0.01544(10) Uani 1 1 d . . . . .
P12 P 0.85642(2) 0.76502(4) 0.53066(2) 0.01692(11) Uani 1 1 d . . . . .
P37 P 0.58805(2) 0.46002(4) -0.05624(2) 0.01999(11) Uani 1 1 d . . . . .
P40 P 0.64625(2) 0.28220(4) -0.05921(2) 0.02214(12) Uani 1 1 d . . . . .
O96 O 0.93037(4) 0.80575(10) 0.43389(6) 0.0192(3) Uani 1 1 d . . . . .
O140 O 0.58107(5) 0.31437(11) 0.05212(6) 0.0233(3) Uani 1 1 d . . . . .
C88 C 0.94211(6) 0.69435(14) 0.33139(8) 0.0176(4) Uani 1 1 d . . . . .
C74 C 0.90138(6) 0.64736(14) 0.33551(8) 0.0160(4) Uani 1 1 d . . . . .
C59 C 0.87442(6) 0.50979(15) 0.27777(8) 0.0175(4) Uani 1 1 d . . . . .
C72 C 0.84745(6) 0.77413(15) 0.27701(8) 0.0180(4) Uani 1 1 d . . . . .
C75 C 0.90439(6) 0.53595(14) 0.32370(8) 0.0166(4) Uani 1 1 d . . . . .
C76 C 0.86538(6) 0.40727(15) 0.25572(8) 0.0184(4) Uani 1 1 d . . . . .
C3 C 0.95397(6) 0.98187(15) 0.60256(8) 0.0192(4) Uani 1 1 d . . . . .
H3 H 0.951293 1.051838 0.611273 0.023 Uiso 1 1 calc R . . . .
C61 C 0.81204(6) 0.60514(15) 0.21026(8) 0.0185(4) Uani 1 1 d . . . . .
C97 C 0.85426(6) 0.59891(14) 0.39916(8) 0.0183(4) Uani 1 1 d . . . . .
C13 C 0.86728(7) 0.64708(15) 0.56977(9) 0.0213(4) Uani 1 1 d . . . . .
H13 H 0.863221 0.595451 0.540920 0.026 Uiso 1 1 calc R . . . .
C95 C 0.90370(6) 0.73547(14) 0.42909(8) 0.0170(4) Uani 1 1 d . . . . .
C73 C 0.86564(6) 0.67803(14) 0.28650(8) 0.0167(4) Uani 1 1 d . . . . .
C94 C 0.88843(6) 0.66338(14) 0.39142(8) 0.0166(4) Uani 1 1 d . . . . .
C71 C 0.86432(7) 0.85738(15) 0.30971(9) 0.0221(4) Uani 1 1 d . . . . .
H71 H 0.888724 0.851040 0.337675 0.027 Uiso 1 1 calc R . . . .
C60 C 0.84944(6) 0.59734(15) 0.25482(8) 0.0170(4) Uani 1 1 d . . . . .
C82 C 0.93547(6) 0.46857(14) 0.35833(9) 0.0178(4) Uani 1 1 d . . . . .
C117 C 0.64554(6) 0.18775(15) 0.19870(8) 0.0195(4) Uani 1 1 d . . . . .
C93 C 0.94489(7) 0.73743(16) 0.28079(9) 0.0217(4) Uani 1 1 d . . . . .
H93 H 0.921245 0.745696 0.251714 0.026 Uiso 1 1 calc R . . . .
C118 C 0.60972(6) 0.15629(15) 0.15010(9) 0.0198(4) Uani 1 1 d . . . . .
C62 C 0.79267(7) 0.52329(17) 0.17823(9) 0.0234(4) Uani 1 1 d . . . . .
H62 H 0.804343 0.460840 0.185546 0.028 Uiso 1 1 calc R . . . .
C86 C 0.97584(7) 0.40897(16) 0.44936(9) 0.0243(4) Uani 1 1 d . . . . .
H86 H 0.983869 0.415738 0.488292 0.029 Uiso 1 1 calc R . . . .
C19 C 0.90999(6) 1.06989(14) 0.50045(8) 0.0188(4) Uani 1 1 d . . . . .
H19 H 0.938367 1.081908 0.499126 0.023 Uiso 1 1 calc R . . . .
C77 C 0.87738(6) 0.37455(16) 0.20853(9) 0.0218(4) Uani 1 1 d . . . . .
H77 H 0.892300 0.416286 0.191223 0.026 Uiso 1 1 calc R . . . .
C87 C 0.94888(6) 0.47698(15) 0.41703(9) 0.0205(4) Uani 1 1 d . . . . .
H87 H 0.939508 0.529368 0.434771 0.025 Uiso 1 1 calc R . . . .
C132 C 0.56895(7) 0.20100(15) 0.15460(9) 0.0223(4) Uani 1 1 d . . . . .
C103 C 0.63727(7) 0.01926(15) 0.20842(9) 0.0211(4) Uani 1 1 d . . . . .
C120 C 0.64550(7) -0.08396(15) 0.22957(9) 0.0220(4) Uani 1 1 d . . . . .
C66 C 0.79320(6) 0.69958(16) 0.19933(9) 0.0211(4) Uani 1 1 d . . . . .
C119 C 0.60698(6) 0.04515(15) 0.16285(9) 0.0212(4) Uani 1 1 d . . . . .
C102 C 0.81464(7) 0.60388(17) 0.36310(9) 0.0236(4) Uani 1 1 d . . . . .
H102 H 0.809350 0.648846 0.333501 0.028 Uiso 1 1 calc R . . . .
C10 C 0.86407(6) 0.96083(15) 0.56617(9) 0.0216(4) Uani 1 1 d . . . . .
H10A H 0.868657 1.005850 0.597867 0.026 Uiso 1 1 calc R . . . .
H10B H 0.841508 0.986250 0.536566 0.026 Uiso 1 1 calc R . . . .
C105 C 0.69911(6) 0.11836(16) 0.27602(9) 0.0211(4) Uani 1 1 d . . . . .
C139 C 0.60770(6) 0.24421(16) 0.05655(9) 0.0211(4) Uani 1 1 d . . . . .
C104 C 0.66217(6) 0.10791(15) 0.23083(9) 0.0202(4) Uani 1 1 d . . . . .
C110 C 0.71824(6) 0.21282(16) 0.28485(9) 0.0210(4) Uani 1 1 d . . . . .
C85 C 0.99081(7) 0.33122(16) 0.42398(10) 0.0264(5) Uani 1 1 d . . . . .
H85 H 1.008305 0.284712 0.445626 0.032 Uiso 1 1 calc R . . . .
C67 C 0.81048(6) 0.78480(15) 0.23360(9) 0.0206(4) Uani 1 1 d . . . . .
C11 C 0.85297(7) 0.85782(15) 0.58428(9) 0.0222(4) Uani 1 1 d . . . . .
H11A H 0.825305 0.858826 0.588995 0.027 Uiso 1 1 calc R . . . .
H11B H 0.871596 0.840232 0.620087 0.027 Uiso 1 1 calc R . . . .
C92 C 0.98255(7) 0.76812(17) 0.27331(10) 0.0271(5) Uani 1 1 d . . . . .
H92 H 0.983677 0.797715 0.239636 0.032 Uiso 1 1 calc R . . . .
C111 C 0.70060(7) 0.29670(16) 0.24951(9) 0.0222(4) Uani 1 1 d . . . . .
C65 C 0.75730(7) 0.70876(18) 0.15449(9) 0.0262(5) Uani 1 1 d . . . . .
H65 H 0.745396 0.770671 0.145638 0.031 Uiso 1 1 calc R . . . .
C81 C 0.84340(7) 0.34357(16) 0.28124(9) 0.0245(4) Uani 1 1 d . . . . .
H81 H 0.835523 0.364114 0.312960 0.029 Uiso 1 1 calc R . . . .
C106 C 0.71702(7) 0.03953(17) 0.31187(9) 0.0258(5) Uani 1 1 d . . . . .
H106 H 0.704993 -0.022761 0.306386 0.031 Uiso 1 1 calc R . . . .
C31 C 0.53697(7) 0.47992(16) -0.10572(9) 0.0224(4) Uani 1 1 d . . . . .
H31 H 0.536895 0.546804 -0.121031 0.027 Uiso 1 1 calc R . . . .
C126 C 0.57352(7) -0.02024(16) 0.13115(10) 0.0242(4) Uani 1 1 d . . . . .
C137 C 0.56508(7) 0.23563(18) 0.20626(10) 0.0273(5) Uani 1 1 d . . . . .
H137 H 0.588345 0.241212 0.236211 0.033 Uiso 1 1 calc R . . . .
C64 C 0.73976(7) 0.62782(19) 0.12387(9) 0.0286(5) Uani 1 1 d . . . . .
H64 H 0.716254 0.635479 0.094482 0.034 Uiso 1 1 calc R . . . .
C89 C 0.97815(7) 0.68512(15) 0.37438(9) 0.0221(4) Uani 1 1 d . . . . .
H89 H 0.977036 0.659457 0.409006 0.027 Uiso 1 1 calc R . . . .
C70 C 0.84489(8) 0.94779(16) 0.30049(10) 0.0282(5) Uani 1 1 d . . . . .
H70 H 0.856511 1.002274 0.321775 0.034 Uiso 1 1 calc R . . . .
C115 C 0.64460(7) 0.36746(16) 0.17613(9) 0.0251(4) Uani 1 1 d . . . . .
H115 H 0.619748 0.360302 0.149135 0.030 Uiso 1 1 calc R . . . .
C108 C 0.77046(7) 0.14641(18) 0.36349(9) 0.0277(5) Uani 1 1 d . . . . .
H108 H 0.794098 0.155499 0.392476 0.033 Uiso 1 1 calc R . . . .
C141 C 0.65639(7) 0.10664(16) 0.08581(10) 0.0256(5) Uani 1 1 d . . . . .
C83 C 0.95236(6) 0.39139(16) 0.33354(9) 0.0223(4) Uani 1 1 d . . . . .
H83 H 0.945327 0.385353 0.294566 0.027 Uiso 1 1 calc R . . . .
C24 C 0.89666(7) 1.16242(15) 0.52742(9) 0.0234(4) Uani 1 1 d . . . . .
H24A H 0.867788 1.157509 0.526338 0.028 Uiso 1 1 calc R . . . .
H24B H 0.912187 1.167001 0.566481 0.028 Uiso 1 1 calc R . . . .
C138 C 0.62245(6) 0.17153(15) 0.09401(9) 0.0208(4) Uani 1 1 d . . . . .
C116 C 0.66311(7) 0.28433(15) 0.20772(9) 0.0214(4) Uani 1 1 d . . . . .
C114 C 0.66319(8) 0.45887(16) 0.18513(10) 0.0279(5) Uani 1 1 d . . . . .
H114 H 0.650385 0.513416 0.165038 0.034 Uiso 1 1 calc R . . . .
C63 C 0.75690(7) 0.53459(18) 0.13650(9) 0.0268(5) Uani 1 1 d . . . . .
H63 H 0.744162 0.479697 0.116709 0.032 Uiso 1 1 calc R . . . .
C98 C 0.86020(7) 0.53046(15) 0.44325(9) 0.0234(4) Uani 1 1 d . . . . .
H98 H 0.886043 0.524852 0.468183 0.028 Uiso 1 1 calc R . . . .
C41 C 0.63677(7) 0.15815(17) -0.09119(10) 0.0262(5) Uani 1 1 d . . . . .
H41 H 0.648986 0.110715 -0.061472 0.031 Uiso 1 1 calc R . . . .
C109 C 0.75392(7) 0.22442(17) 0.32950(9) 0.0248(4) Uani 1 1 d . . . . .
H109 H 0.766432 0.286079 0.335984 0.030 Uiso 1 1 calc R . . . .
C80 C 0.83305(8) 0.24899(17) 0.25963(11) 0.0315(5) Uani 1 1 d . . . . .
H80 H 0.818275 0.206783 0.276887 0.038 Uiso 1 1 calc R . . . .
C25 C 0.80416(6) 0.75127(16) 0.48261(9) 0.0222(4) Uani 1 1 d . . . . .
H25 H 0.801743 0.682740 0.469271 0.027 Uiso 1 1 calc R . . . .
C90 C 1.01577(7) 0.71384(17) 0.36610(10) 0.0277(5) Uani 1 1 d . . . . .
H90 H 1.039584 0.705339 0.394879 0.033 Uiso 1 1 calc R . . . .
C112 C 0.71945(7) 0.39062(17) 0.25579(10) 0.0270(5) Uani 1 1 d . . . . .
H112 H 0.744719 0.398845 0.281748 0.032 Uiso 1 1 calc R . . . .
C47 C 0.59503(7) 0.57640(16) -0.01498(9) 0.0240(4) Uani 1 1 d . . . . .
H47 H 0.568813 0.589215 -0.006091 0.029 Uiso 1 1 calc R . . . .
C91 C 1.01815(7) 0.75499(17) 0.31539(11) 0.0293(5) Uani 1 1 d . . . . .
H91 H 1.043372 0.773438 0.309870 0.035 Uiso 1 1 calc R . . . .
C84 C 0.97939(7) 0.32377(16) 0.36607(10) 0.0269(5) Uani 1 1 d . . . . .
H84 H 0.989922 0.272859 0.348597 0.032 Uiso 1 1 calc R . . . .
C101 C 0.78299(7) 0.54354(18) 0.37026(10) 0.0288(5) Uani 1 1 d . . . . .
H101 H 0.757088 0.548273 0.345382 0.035 Uiso 1 1 calc R . . . .
C100 C 0.78983(8) 0.47661(17) 0.41412(11) 0.0323(5) Uani 1 1 d . . . . .
H100 H 0.768696 0.436201 0.418901 0.039 Uiso 1 1 calc R . . . .
C8 C 0.99543(7) 0.97106(17) 0.58832(10) 0.0269(5) Uani 1 1 d . . . . .
H8A H 1.000158 0.902147 0.581113 0.032 Uiso 1 1 calc R . . . .
H8B H 0.995080 1.008489 0.554579 0.032 Uiso 1 1 calc R . . . .
C78 C 0.86720(7) 0.28015(17) 0.18727(10) 0.0272(5) Uani 1 1 d . . . . .
H78 H 0.875492 0.258775 0.156026 0.033 Uiso 1 1 calc R . . . .
C107 C 0.75199(7) 0.05373(18) 0.35474(10) 0.0298(5) Uani 1 1 d . . . . .
H107 H 0.763317 0.001161 0.377948 0.036 Uiso 1 1 calc R . . . .
C36 C 0.50247(7) 0.47536(18) -0.07570(10) 0.0281(5) Uani 1 1 d . . . . .
H36A H 0.501988 0.410172 -0.059479 0.034 Uiso 1 1 calc R . . . .
H36B H 0.507875 0.523146 -0.045279 0.034 Uiso 1 1 calc R . . . .
C4 C 0.95412(7) 0.92413(16) 0.65629(9) 0.0270(5) Uani 1 1 d . . . . .
H4A H 0.927896 0.932096 0.665100 0.032 Uiso 1 1 calc R . . . .
H4B H 0.958125 0.854343 0.650418 0.032 Uiso 1 1 calc R . . . .
C69 C 0.80779(8) 0.95796(17) 0.25925(10) 0.0311(5) Uani 1 1 d . . . . .
H69 H 0.794368 1.018611 0.254000 0.037 Uiso 1 1 calc R . . . .
C121 C 0.62785(8) -0.12265(18) 0.26988(10) 0.0308(5) Uani 1 1 d . . . . .
H121 H 0.610879 -0.082912 0.284962 0.037 Uiso 1 1 calc R . . . .
C52 C 0.62715(7) 0.56691(16) 0.04160(9) 0.0269(5) Uani 1 1 d . . . . .
H52A H 0.621291 0.508959 0.061380 0.032 Uiso 1 1 calc R . . . .
H52B H 0.654154 0.558779 0.035243 0.032 Uiso 1 1 calc R . . . .
C20 C 0.88479(8) 1.06216(16) 0.43923(9) 0.0276(5) Uani 1 1 d . . . . .
H20A H 0.855941 1.055155 0.437919 0.033 Uiso 1 1 calc R . . . .
H20B H 0.893199 1.004118 0.421946 0.033 Uiso 1 1 calc R . . . .
C22 C 0.88108(8) 1.24989(17) 0.43370(10) 0.0316(5) Uani 1 1 d . . . . .
H22A H 0.888534 1.306357 0.414161 0.038 Uiso 1 1 calc R . . . .
H22B H 0.851782 1.253016 0.430044 0.038 Uiso 1 1 calc R . . . .
C133 C 0.53356(7) 0.19488(18) 0.11032(10) 0.0286(5) Uani 1 1 d . . . . .
H133 H 0.535370 0.173684 0.075097 0.034 Uiso 1 1 calc R . . . .
C136 C 0.52699(8) 0.26206(19) 0.21389(10) 0.0329(5) Uani 1 1 d . . . . .
H136 H 0.525080 0.285580 0.248629 0.040 Uiso 1 1 calc R . . . .
C68 C 0.79109(7) 0.87819(17) 0.22640(10) 0.0282(5) Uani 1 1 d . . . . .
H68 H 0.766532 0.886010 0.198898 0.034 Uiso 1 1 calc R . . . .
C125 C 0.67078(8) -0.14493(18) 0.20768(11) 0.0316(5) Uani 1 1 d . . . . .
H125 H 0.682687 -0.120763 0.180243 0.038 Uiso 1 1 calc R . . . .
C23 C 0.90399(7) 1.25499(16) 0.49568(10) 0.0268(5) Uani 1 1 d . . . . .
H23A H 0.894967 1.312728 0.512537 0.032 Uiso 1 1 calc R . . . .
H23B H 0.933148 1.261992 0.499072 0.032 Uiso 1 1 calc R . . . .
C99 C 0.82841(8) 0.47045(17) 0.45078(11) 0.0293(5) Uani 1 1 d . . . . .
H99 H 0.833244 0.426080 0.480638 0.035 Uiso 1 1 calc R . . . .
C113 C 0.70125(8) 0.47002(17) 0.22439(10) 0.0294(5) Uani 1 1 d . . . . .
H113 H 0.714192 0.531280 0.229178 0.035 Uiso 1 1 calc R . . . .
C39 C 0.63431(7) 0.36799(18) -0.12026(11) 0.0311(5) Uani 1 1 d . . . . .
H39A H 0.657964 0.373309 -0.135586 0.037 Uiso 1 1 calc R . . . .
H39B H 0.611649 0.341712 -0.149413 0.037 Uiso 1 1 calc R . . . .
C50 C 0.63392(8) 0.75320(17) 0.04784(11) 0.0320(5) Uani 1 1 d . . . . .
H50A H 0.630713 0.809879 0.070460 0.038 Uiso 1 1 calc R . . . .
H50B H 0.661768 0.753578 0.043805 0.038 Uiso 1 1 calc R . . . .
C32 C 0.52779(8) 0.4084(2) -0.15558(10) 0.0330(5) Uani 1 1 d . . . . .
H32A H 0.528802 0.341061 -0.141772 0.040 Uiso 1 1 calc R . . . .
H32B H 0.548634 0.415376 -0.176050 0.040 Uiso 1 1 calc R . . . .
C38 C 0.62290(8) 0.47096(18) -0.10277(11) 0.0313(5) Uani 1 1 d . . . . .
H38A H 0.609588 0.508662 -0.136028 0.038 Uiso 1 1 calc R . . . .
H38B H 0.647591 0.505922 -0.083266 0.038 Uiso 1 1 calc R . . . .
C56 C 0.78062(7) 0.31701(19) 0.05384(11) 0.0330(5) Uani 1 1 d . . . . .
H56A H 0.769803 0.317351 0.086713 0.040 Uiso 1 1 calc R . . . .
H56B H 0.810203 0.324092 0.066348 0.040 Uiso 1 1 calc R . . . .
C135 C 0.49218(8) 0.2535(2) 0.17023(11) 0.0354(6) Uani 1 1 d . . . . .
H135 H 0.466656 0.269873 0.175452 0.043 Uiso 1 1 calc R . . . .
C79 C 0.84477(8) 0.21797(17) 0.21248(11) 0.0326(5) Uani 1 1 d . . . . .
H79 H 0.837541 0.155253 0.197776 0.039 Uiso 1 1 calc R . . . .
C48 C 0.60439(8) 0.66886(17) -0.04571(10) 0.0318(5) Uani 1 1 d . . . . .
H48A H 0.631117 0.662062 -0.053169 0.038 Uiso 1 1 calc R . . . .
H48B H 0.584038 0.675648 -0.081472 0.038 Uiso 1 1 calc R . . . .
C53 C 0.70306(7) 0.29332(17) -0.03640(10) 0.0269(5) Uani 1 1 d . . . . .
H53 H 0.713307 0.292533 -0.070200 0.032 Uiso 1 1 calc R . . . .
C7 C 1.03014(7) 1.00887(18) 0.63733(11) 0.0329(5) Uani 1 1 d . . . . .
H7A H 1.056302 0.997937 0.628810 0.040 Uiso 1 1 calc R . . . .
H7B H 1.026925 1.079424 0.641714 0.040 Uiso 1 1 calc R . . . .
C30 C 0.79875(7) 0.81783(18) 0.43019(10) 0.0306(5) Uani 1 1 d . . . . .
H30A H 0.801293 0.886593 0.441726 0.037 Uiso 1 1 calc R . . . .
H30B H 0.820255 0.803422 0.411763 0.037 Uiso 1 1 calc R . . . .
C146 C 0.69581(8) 0.1090(2) 0.12211(11) 0.0372(6) Uani 1 1 d . . . . .
H146 H 0.701578 0.153448 0.151966 0.045 Uiso 1 1 calc R . . . .
C142 C 0.64994(8) 0.04087(17) 0.04056(12) 0.0342(5) Uani 1 1 d . . . . .
H142 H 0.624251 0.038430 0.015011 0.041 Uiso 1 1 calc R . . . .
C6 C 1.03011(9) 0.9566(2) 0.69243(12) 0.0444(7) Uani 1 1 d . . . . .
H6A H 1.037587 0.887796 0.689975 0.053 Uiso 1 1 calc R . . . .
H6B H 1.050608 0.986720 0.723006 0.053 Uiso 1 1 calc R . . . .
C35 C 0.46056(7) 0.4971(2) -0.11616(11) 0.0340(5) Uani 1 1 d . . . . .
H35A H 0.439390 0.491802 -0.096132 0.041 Uiso 1 1 calc R . . . .
H35B H 0.460285 0.564134 -0.130198 0.041 Uiso 1 1 calc R . . . .
C51 C 0.62670(8) 0.65894(18) 0.07740(11) 0.0326(5) Uani 1 1 d . . . . .
H51A H 0.600404 0.663318 0.086359 0.039 Uiso 1 1 calc R . . . .
H51B H 0.647808 0.652684 0.112485 0.039 Uiso 1 1 calc R . . . .
C123 C 0.66044(9) -0.27931(18) 0.26651(12) 0.0376(6) Uani 1 1 d . . . . .
H123 H 0.665405 -0.344239 0.278790 0.045 Uiso 1 1 calc R . . . .
C122 C 0.63502(9) -0.21955(19) 0.28817(11) 0.0373(6) Uani 1 1 d . . . . .
H122 H 0.622706 -0.244361 0.315035 0.045 Uiso 1 1 calc R . . . .
C5 C 0.98856(9) 0.96201(19) 0.70531(10) 0.0373(6) Uani 1 1 d . . . . .
H5A H 0.982927 1.029985 0.713358 0.045 Uiso 1 1 calc R . . . .
H5B H 0.989236 0.922918 0.738583 0.045 Uiso 1 1 calc R . . . .
C42 C 0.59067(8) 0.1362(2) -0.10887(13) 0.0377(6) Uani 1 1 d . . . . .
H42A H 0.577228 0.181463 -0.138493 0.045 Uiso 1 1 calc R . . . .
H42B H 0.579152 0.146373 -0.077054 0.045 Uiso 1 1 calc R . . . .
C46 C 0.65630(8) 0.13816(19) -0.13987(11) 0.0347(5) Uani 1 1 d . . . . .
H46A H 0.685667 0.149363 -0.127392 0.042 Uiso 1 1 calc R . . . .
H46B H 0.644990 0.183304 -0.170600 0.042 Uiso 1 1 calc R . . . .
C54 C 0.71562(7) 0.39247(18) -0.00617(11) 0.0318(5) Uani 1 1 d . . . . .
H54A H 0.705057 0.446271 -0.031910 0.038 Uiso 1 1 calc R . . . .
H54B H 0.703483 0.397704 0.025385 0.038 Uiso 1 1 calc R . . . .
C29 C 0.75676(8) 0.80112(19) 0.38867(11) 0.0357(6) Uani 1 1 d . . . . .
H29A H 0.753652 0.845805 0.357022 0.043 Uiso 1 1 calc R . . . .
H29B H 0.755241 0.733995 0.374439 0.043 Uiso 1 1 calc R . . . .
C57 C 0.76971(8) 0.2200(2) 0.02202(13) 0.0395(6) Uani 1 1 d . . . . .
H57A H 0.781066 0.165268 0.046627 0.047 Uiso 1 1 calc R . . . .
H57B H 0.781749 0.218734 -0.009741 0.047 Uiso 1 1 calc R . . . .
C130 C 0.53106(8) -0.0873(2) 0.04380(13) 0.0431(7) Uani 1 1 d . . . . .
H130 H 0.524065 -0.089036 0.004683 0.052 Uiso 1 1 calc R . . . .
C131 C 0.56214(8) -0.0244(2) 0.07251(11) 0.0369(6) Uani 1 1 d . . . . .
H131 H 0.575550 0.015667 0.052212 0.044 Uiso 1 1 calc R . . . .
C21 C 0.89106(9) 1.15487(17) 0.40655(10) 0.0355(6) Uani 1 1 d . . . . .
H21A H 0.919357 1.157280 0.404442 0.043 Uiso 1 1 calc R . . . .
H21B H 0.873698 1.150585 0.368437 0.043 Uiso 1 1 calc R . . . .
C49 C 0.60392(9) 0.76111(18) -0.00972(12) 0.0400(6) Uani 1 1 d . . . . .
H49A H 0.610810 0.818482 -0.029077 0.048 Uiso 1 1 calc R . . . .
H49B H 0.576465 0.770678 -0.005206 0.048 Uiso 1 1 calc R . . . .
C129 C 0.51064(8) -0.1468(2) 0.07283(15) 0.0471(7) Uani 1 1 d . . . . .
H129 H 0.490358 -0.190026 0.053695 0.057 Uiso 1 1 calc R . . . .
C58 C 0.72290(8) 0.20759(19) 0.00084(12) 0.0359(6) Uani 1 1 d . . . . .
H58A H 0.716838 0.146438 -0.020253 0.043 Uiso 1 1 calc R . . . .
H58B H 0.711219 0.203096 0.032861 0.043 Uiso 1 1 calc R . . . .
C124 C 0.67839(9) -0.24174(19) 0.22652(12) 0.0376(6) Uani 1 1 d . . . . .
H124 H 0.695701 -0.281443 0.212038 0.045 Uiso 1 1 calc R . . . .
C134 C 0.49556(8) 0.2203(2) 0.11851(11) 0.0360(6) Uani 1 1 d . . . . .
H134 H 0.472137 0.214845 0.088795 0.043 Uiso 1 1 calc R . . . .
C34 C 0.45137(8) 0.4254(2) -0.16531(12) 0.0426(7) Uani 1 1 d . . . . .
H34A H 0.449089 0.358948 -0.151648 0.051 Uiso 1 1 calc R . . . .
H34B H 0.425368 0.442570 -0.191259 0.051 Uiso 1 1 calc R . . . .
C145 C 0.72675(9) 0.0461(3) 0.11452(13) 0.0496(8) Uani 1 1 d . . . . .
H145 H 0.752650 0.048368 0.139551 0.059 Uiso 1 1 calc R . . . .
C55 C 0.76239(8) 0.40225(19) 0.01518(11) 0.0335(5) Uani 1 1 d . . . . .
H55A H 0.774364 0.403416 -0.016644 0.040 Uiso 1 1 calc R . . . .
H55B H 0.769079 0.464142 0.035366 0.040 Uiso 1 1 calc R . . . .
C33 C 0.48509(9) 0.4285(3) -0.19577(11) 0.0447(7) Uani 1 1 d . . . . .
H33A H 0.485193 0.492956 -0.213002 0.054 Uiso 1 1 calc R . . . .
H33B H 0.479473 0.379433 -0.225519 0.054 Uiso 1 1 calc R . . . .
C28 C 0.72206(8) 0.8184(2) 0.41664(13) 0.0439(7) Uani 1 1 d . . . . .
H28A H 0.722301 0.886680 0.428648 0.053 Uiso 1 1 calc R . . . .
H28B H 0.695903 0.805447 0.389914 0.053 Uiso 1 1 calc R . . . .
C26 C 0.76883(8) 0.7694(2) 0.50945(12) 0.0405(6) Uani 1 1 d . . . . .
H26A H 0.769923 0.837015 0.522809 0.049 Uiso 1 1 calc R . . . .
H26B H 0.771638 0.725846 0.541549 0.049 Uiso 1 1 calc R . . . .
C43 C 0.58255(9) 0.0293(2) -0.12997(15) 0.0491(8) Uani 1 1 d . . . . .
H43A H 0.593509 -0.016043 -0.099217 0.059 Uiso 1 1 calc R . . . .
H43B H 0.553202 0.018293 -0.142983 0.059 Uiso 1 1 calc R . . . .
C27 C 0.72724(8) 0.7507(3) 0.46694(13) 0.0522(8) Uani 1 1 d . . . . .
H27A H 0.725678 0.682391 0.454609 0.063 Uiso 1 1 calc R . . . .
H27B H 0.705229 0.762304 0.484882 0.063 Uiso 1 1 calc R . . . .
C127 C 0.55155(8) -0.0786(2) 0.15943(12) 0.0430(7) Uani 1 1 d . . . . .
H127 H 0.557596 -0.075731 0.198482 0.052 Uiso 1 1 calc R . . . .
C45 C 0.64800(10) 0.0311(2) -0.16043(14) 0.0467(7) Uani 1 1 d . . . . .
H45A H 0.659457 0.020261 -0.192242 0.056 Uiso 1 1 calc R . . . .
H45B H 0.661473 -0.013781 -0.130615 0.056 Uiso 1 1 calc R . . . .
C143 C 0.68090(10) -0.0211(2) 0.03271(15) 0.0481(8) Uani 1 1 d . . . . .
H143 H 0.675796 -0.063762 0.002064 0.058 Uiso 1 1 calc R . . . .
C144 C 0.71908(10) -0.0192(2) 0.07023(16) 0.0552(9) Uani 1 1 d . . . . .
H144 H 0.739569 -0.061957 0.065640 0.066 Uiso 1 1 calc R . . . .
C44 C 0.60240(10) 0.0090(2) -0.17774(14) 0.0505(8) Uani 1 1 d . . . . .
H44A H 0.598217 -0.059715 -0.188909 0.061 Uiso 1 1 calc R . . . .
H44B H 0.589341 0.049553 -0.209922 0.061 Uiso 1 1 calc R . . . .
C16 C 0.89486(14) 0.5081(2) 0.66286(13) 0.0699(13) Uani 1 1 d . . . . .
H16A H 0.900978 0.440793 0.675874 0.084 Uiso 1 1 calc R . . . .
H16B H 0.900240 0.551001 0.695553 0.084 Uiso 1 1 calc R . . . .
C128 C 0.52059(9) -0.1415(3) 0.13031(15) 0.0565(9) Uani 1 1 d . . . . .
H128 H 0.506480 -0.180416 0.150215 0.068 Uiso 1 1 calc R . . . .
C15 C 0.85186(14) 0.5155(3) 0.6324(2) 0.0976(19) Uani 1 1 d . . . . .
H15A H 0.834983 0.500647 0.657805 0.117 Uiso 1 1 calc R . . . .
H15B H 0.845888 0.466756 0.602486 0.117 Uiso 1 1 calc R . . . .
C17 C 0.92202(10) 0.5370(3) 0.6261(3) 0.117(2) Uani 1 1 d . . . . .
H17A H 0.919157 0.489172 0.595943 0.140 Uiso 1 1 calc R . . . .
H17B H 0.950416 0.536584 0.648025 0.140 Uiso 1 1 calc R . . . .
C14 C 0.84063(15) 0.6185(3) 0.6069(2) 0.113(2) Uani 1 1 d . . . . .
H14A H 0.812153 0.618795 0.585339 0.136 Uiso 1 1 calc R . . . .
H14B H 0.843682 0.666596 0.636984 0.136 Uiso 1 1 calc R . . . .
C18 C 0.91081(10) 0.6404(3) 0.6009(3) 0.118(3) Uani 1 1 d . . . . .
H18A H 0.916524 0.688953 0.630947 0.142 Uiso 1 1 calc R . . . .
H18B H 0.927799 0.655881 0.575714 0.142 Uiso 1 1 calc R . . . .

loop_
_atom_site_aniso_label
_atom_site_aniso_U_11
_atom_site_aniso_U_22
_atom_site_aniso_U_33
_atom_site_aniso_U_23
_atom_site_aniso_U_13
_atom_site_aniso_U_12
Ni1 0.01846(17) 0.01231(16) 0.01501(16) -0.00167(12) 0.00329(13) -0.00226(12)
Ni2 0.02172(18) 0.01677(18) 0.01844(18) 0.00151(13) 0.00233(14) 0.00396(13)
P9 0.0174(2) 0.0117(2) 0.0165(2) -0.00146(17) 0.00317(18) -0.00033(17)
P12 0.0181(2) 0.0141(2) 0.0181(2) 0.00131(18) 0.00393(19) -0.00090(18)
P37 0.0203(2) 0.0170(2) 0.0222(3) 0.00266(19) 0.0048(2) 0.00075(19)
P40 0.0199(3) 0.0210(3) 0.0251(3) -0.0048(2) 0.0051(2) 0.0004(2)
O96 0.0228(7) 0.0162(7) 0.0187(7) -0.0030(5) 0.0058(6) -0.0047(5)
O140 0.0276(8) 0.0213(7) 0.0209(7) 0.0037(6) 0.0064(6) 0.0081(6)
C88 0.0208(10) 0.0116(9) 0.0202(9) -0.0032(7) 0.0048(8) -0.0012(7)
C74 0.0192(9) 0.0127(9) 0.0144(9) -0.0003(7) 0.0012(7) -0.0006(7)
C59 0.0203(9) 0.0152(9) 0.0167(9) -0.0006(7) 0.0044(7) -0.0013(7)
C72 0.0217(10) 0.0156(9) 0.0165(9) 0.0012(7) 0.0044(8) 0.0007(7)
C75 0.0187(9) 0.0142(9) 0.0175(9) -0.0015(7) 0.0056(7) -0.0013(7)
C76 0.0194(9) 0.0152(9) 0.0174(9) -0.0021(7) -0.0007(7) 0.0006(7)
C3 0.0232(10) 0.0128(9) 0.0192(9) -0.0024(7) 0.0014(8) 0.0003(7)
C61 0.0202(9) 0.0199(10) 0.0149(9) -0.0009(8) 0.0037(8) -0.0017(8)
C97 0.0237(10) 0.0140(9) 0.0181(9) -0.0056(7) 0.0068(8) -0.0027(7)
C13 0.0268(11) 0.0150(9) 0.0210(10) 0.0008(8) 0.0043(8) -0.0003(8)
C95 0.0187(9) 0.0144(9) 0.0170(9) 0.0005(7) 0.0028(7) 0.0003(7)
C73 0.0183(9) 0.0161(9) 0.0151(9) 0.0003(7) 0.0034(7) -0.0015(7)
C94 0.0203(9) 0.0140(9) 0.0149(9) -0.0008(7) 0.0036(7) -0.0008(7)
C71 0.0266(10) 0.0180(10) 0.0191(10) 0.0006(8) 0.0011(8) 0.0003(8)
C60 0.0200(9) 0.0163(9) 0.0151(9) -0.0008(7) 0.0051(7) -0.0012(7)
C82 0.0177(9) 0.0136(9) 0.0208(10) -0.0001(7) 0.0026(8) -0.0023(7)
C117 0.0208(10) 0.0182(10) 0.0181(9) 0.0003(8) 0.0026(8) 0.0007(8)
C93 0.0244(10) 0.0205(10) 0.0199(10) -0.0038(8) 0.0055(8) -0.0036(8)
C118 0.0211(10) 0.0160(9) 0.0192(10) 0.0015(8) -0.0001(8) 0.0009(8)
C62 0.0237(10) 0.0238(11) 0.0207(10) -0.0032(8) 0.0022(8) -0.0010(8)
C86 0.0258(11) 0.0212(10) 0.0231(10) 0.0044(8) 0.0009(8) -0.0025(8)
C19 0.0217(10) 0.0140(9) 0.0194(9) -0.0004(7) 0.0030(8) -0.0016(7)
C77 0.0229(10) 0.0197(10) 0.0222(10) -0.0018(8) 0.0048(8) -0.0001(8)
C87 0.0227(10) 0.0165(9) 0.0214(10) -0.0008(8) 0.0044(8) 0.0001(8)
C132 0.0243(10) 0.0165(9) 0.0243(10) 0.0047(8) 0.0032(8) 0.0019(8)
C103 0.0253(10) 0.0152(10) 0.0217(10) -0.0002(8) 0.0044(8) 0.0011(8)
C120 0.0261(10) 0.0159(10) 0.0198(10) -0.0004(8) -0.0013(8) 0.0000(8)
C66 0.0219(10) 0.0226(10) 0.0181(9) 0.0015(8) 0.0040(8) -0.0010(8)
C119 0.0226(10) 0.0184(10) 0.0211(10) 0.0012(8) 0.0033(8) 0.0012(8)
C102 0.0244(10) 0.0261(11) 0.0203(10) -0.0048(8) 0.0056(8) -0.0041(9)
C10 0.0238(10) 0.0177(10) 0.0240(10) -0.0020(8) 0.0078(8) 0.0015(8)
C105 0.0230(10) 0.0205(10) 0.0185(10) 0.0000(8) 0.0033(8) 0.0031(8)
C139 0.0228(10) 0.0196(10) 0.0191(10) -0.0007(8) 0.0022(8) 0.0025(8)
C104 0.0231(10) 0.0184(10) 0.0185(9) 0.0003(8) 0.0041(8) 0.0010(8)
C110 0.0227(10) 0.0211(10) 0.0191(9) -0.0008(8) 0.0054(8) 0.0028(8)
C85 0.0237(11) 0.0188(10) 0.0340(12) 0.0056(9) 0.0027(9) 0.0031(8)
C67 0.0231(10) 0.0185(10) 0.0192(10) 0.0021(8) 0.0034(8) 0.0013(8)
C11 0.0267(11) 0.0182(10) 0.0243(10) -0.0026(8) 0.0114(8) -0.0010(8)
C92 0.0321(12) 0.0233(11) 0.0288(11) -0.0045(9) 0.0133(9) -0.0074(9)
C111 0.0251(10) 0.0200(10) 0.0212(10) -0.0010(8) 0.0052(8) 0.0010(8)
C65 0.0241(11) 0.0278(11) 0.0233(11) 0.0018(9) 0.0001(9) 0.0031(9)
C81 0.0306(11) 0.0194(10) 0.0237(10) -0.0023(8) 0.0075(9) -0.0037(9)
C106 0.0284(11) 0.0220(11) 0.0237(11) 0.0022(9) 0.0009(9) 0.0029(9)
C31 0.0247(10) 0.0208(10) 0.0213(10) 0.0045(8) 0.0052(8) 0.0021(8)
C126 0.0205(10) 0.0189(10) 0.0300(11) -0.0004(9) 0.0009(9) 0.0027(8)
C137 0.0268(11) 0.0298(12) 0.0235(11) 0.0038(9) 0.0031(9) 0.0035(9)
C64 0.0223(11) 0.0377(13) 0.0210(10) -0.0012(9) -0.0033(8) 0.0000(9)
C89 0.0228(10) 0.0168(10) 0.0244(10) -0.0007(8) 0.0020(8) -0.0019(8)
C70 0.0398(13) 0.0141(10) 0.0260(11) -0.0025(8) 0.0002(10) 0.0013(9)
C115 0.0296(11) 0.0200(10) 0.0227(10) 0.0019(8) 0.0012(9) 0.0017(9)
C108 0.0246(11) 0.0322(12) 0.0221(10) 0.0007(9) -0.0015(9) 0.0018(9)
C141 0.0286(11) 0.0210(10) 0.0282(11) 0.0101(9) 0.0092(9) 0.0070(9)
C83 0.0204(10) 0.0218(10) 0.0236(10) -0.0023(8) 0.0040(8) 0.0003(8)
C24 0.0300(11) 0.0143(9) 0.0247(10) -0.0009(8) 0.0048(9) 0.0003(8)
C138 0.0234(10) 0.0174(10) 0.0192(10) 0.0008(8) 0.0014(8) 0.0027(8)
C116 0.0269(11) 0.0165(10) 0.0199(10) 0.0010(8) 0.0045(8) 0.0009(8)
C114 0.0379(13) 0.0164(10) 0.0270(11) 0.0046(9) 0.0041(10) 0.0017(9)
C63 0.0240(11) 0.0309(12) 0.0226(10) -0.0076(9) 0.0010(9) -0.0048(9)
C98 0.0288(11) 0.0172(10) 0.0253(11) -0.0009(8) 0.0088(9) -0.0021(8)
C41 0.0281(11) 0.0214(10) 0.0286(11) -0.0065(9) 0.0068(9) -0.0020(9)
C109 0.0248(11) 0.0258(11) 0.0227(10) -0.0018(9) 0.0039(9) -0.0008(9)
C80 0.0364(13) 0.0204(11) 0.0387(13) -0.0011(10) 0.0117(11) -0.0092(9)
C25 0.0210(10) 0.0199(10) 0.0244(10) -0.0010(8) 0.0038(8) -0.0013(8)
C90 0.0191(10) 0.0220(11) 0.0381(13) -0.0046(9) 0.0004(9) -0.0026(8)
C112 0.0290(11) 0.0220(11) 0.0275(11) -0.0018(9) 0.0031(9) -0.0026(9)
C47 0.0222(10) 0.0193(10) 0.0276(11) 0.0002(8) 0.0016(8) 0.0012(8)
C91 0.0240(11) 0.0227(11) 0.0440(14) -0.0077(10) 0.0139(10) -0.0068(9)
C84 0.0248(11) 0.0199(10) 0.0352(12) -0.0024(9) 0.0064(9) 0.0038(8)
C101 0.0252(11) 0.0310(12) 0.0304(12) -0.0118(10) 0.0075(9) -0.0085(9)
C100 0.0358(13) 0.0222(11) 0.0436(14) -0.0094(10) 0.0191(11) -0.0125(10)
C8 0.0195(10) 0.0263(11) 0.0324(12) -0.0093(9) 0.0022(9) 0.0013(8)
C78 0.0272(11) 0.0268(11) 0.0274(11) -0.0106(9) 0.0065(9) 0.0011(9)
C107 0.0314(12) 0.0270(12) 0.0256(11) 0.0043(9) -0.0024(9) 0.0060(9)
C36 0.0253(11) 0.0324(12) 0.0261(11) 0.0012(9) 0.0056(9) -0.0004(9)
C4 0.0364(12) 0.0186(10) 0.0214(10) 0.0014(8) -0.0011(9) -0.0039(9)
C69 0.0384(13) 0.0177(10) 0.0328(12) 0.0023(9) 0.0015(10) 0.0081(9)
C121 0.0414(13) 0.0239(11) 0.0274(12) 0.0006(9) 0.0095(10) 0.0038(10)
C52 0.0321(12) 0.0198(10) 0.0254(11) 0.0022(9) 0.0016(9) -0.0007(9)
C20 0.0409(13) 0.0151(10) 0.0213(10) 0.0003(8) -0.0016(9) -0.0006(9)
C22 0.0425(14) 0.0158(10) 0.0292(12) 0.0043(9) -0.0036(10) -0.0007(9)
C133 0.0258(11) 0.0316(12) 0.0257(11) 0.0012(9) 0.0018(9) 0.0026(9)
C136 0.0355(13) 0.0379(13) 0.0277(12) 0.0062(10) 0.0124(10) 0.0070(11)
C68 0.0287(11) 0.0235(11) 0.0272(11) 0.0025(9) -0.0022(9) 0.0061(9)
C125 0.0377(13) 0.0253(12) 0.0334(12) 0.0044(10) 0.0122(10) 0.0072(10)
C23 0.0349(12) 0.0133(10) 0.0278(11) -0.0012(8) -0.0001(9) -0.0021(8)
C99 0.0367(13) 0.0181(10) 0.0367(13) 0.0014(9) 0.0159(10) -0.0035(9)
C113 0.0387(13) 0.0185(10) 0.0296(12) -0.0024(9) 0.0067(10) -0.0051(9)
C39 0.0297(12) 0.0328(13) 0.0347(12) 0.0023(10) 0.0155(10) 0.0006(10)
C50 0.0368(13) 0.0203(11) 0.0339(13) -0.0007(9) 0.0002(10) 0.0001(9)
C32 0.0328(12) 0.0390(14) 0.0249(11) -0.0048(10) 0.0035(10) 0.0080(10)
C38 0.0317(12) 0.0282(12) 0.0368(13) 0.0070(10) 0.0139(10) 0.0000(10)
C56 0.0217(11) 0.0400(14) 0.0354(13) -0.0004(11) 0.0040(10) -0.0014(10)
C135 0.0263(12) 0.0415(14) 0.0403(14) 0.0109(11) 0.0118(10) 0.0085(10)
C79 0.0350(13) 0.0178(11) 0.0432(14) -0.0117(10) 0.0071(11) -0.0050(9)
C48 0.0388(13) 0.0199(11) 0.0314(12) 0.0041(9) -0.0008(10) 0.0007(9)
C53 0.0255(11) 0.0260(11) 0.0295(11) -0.0021(9) 0.0077(9) -0.0014(9)
C7 0.0232(11) 0.0275(12) 0.0421(14) -0.0093(10) -0.0025(10) -0.0007(9)
C30 0.0296(12) 0.0262(12) 0.0319(12) 0.0037(10) 0.0007(10) -0.0015(9)
C146 0.0318(13) 0.0518(16) 0.0287(12) 0.0144(11) 0.0087(10) 0.0122(12)
C142 0.0396(14) 0.0203(11) 0.0473(15) -0.0008(10) 0.0198(12) 0.0008(10)
C6 0.0420(15) 0.0268(13) 0.0462(16) 0.0007(11) -0.0210(12) -0.0023(11)
C35 0.0243(11) 0.0373(14) 0.0394(14) -0.0034(11) 0.0062(10) 0.0027(10)
C51 0.0414(14) 0.0243(12) 0.0304(12) -0.0011(10) 0.0063(10) -0.0029(10)
C123 0.0492(15) 0.0179(11) 0.0422(14) 0.0065(10) 0.0054(12) 0.0040(10)
C122 0.0486(15) 0.0278(13) 0.0368(14) 0.0094(11) 0.0135(12) -0.0019(11)
C5 0.0523(16) 0.0266(12) 0.0230(11) 0.0044(9) -0.0081(11) -0.0107(11)
C42 0.0291(12) 0.0323(13) 0.0507(16) -0.0155(12) 0.0084(11) -0.0075(10)
C46 0.0426(14) 0.0310(13) 0.0336(13) -0.0102(10) 0.0155(11) -0.0052(11)
C54 0.0295(12) 0.0267(12) 0.0367(13) -0.0046(10) 0.0042(10) -0.0006(9)
C29 0.0338(13) 0.0292(12) 0.0364(13) 0.0013(10) -0.0047(11) 0.0027(10)
C57 0.0248(12) 0.0358(14) 0.0544(17) 0.0028(12) 0.0042(11) 0.0078(10)
C130 0.0279(12) 0.0528(17) 0.0456(15) -0.0257(13) 0.0041(11) -0.0057(12)
C131 0.0310(13) 0.0460(15) 0.0335(13) -0.0130(11) 0.0081(10) -0.0105(11)
C21 0.0601(17) 0.0193(11) 0.0225(11) 0.0030(9) 0.0023(11) -0.0011(11)
C49 0.0496(16) 0.0190(11) 0.0410(14) 0.0006(10) -0.0071(12) 0.0040(10)
C129 0.0275(13) 0.0329(14) 0.072(2) -0.0130(14) -0.0027(13) -0.0076(11)
C58 0.0287(12) 0.0296(13) 0.0483(15) 0.0039(11) 0.0078(11) 0.0016(10)
C124 0.0486(15) 0.0236(12) 0.0413(14) 0.0024(10) 0.0131(12) 0.0114(11)
C134 0.0240(12) 0.0448(15) 0.0351(13) 0.0048(11) 0.0003(10) 0.0049(10)
C34 0.0271(12) 0.0511(17) 0.0432(15) -0.0120(13) -0.0026(11) 0.0046(12)
C145 0.0372(15) 0.064(2) 0.0516(17) 0.0346(16) 0.0184(13) 0.0270(14)
C55 0.0316(12) 0.0339(13) 0.0346(13) -0.0060(10) 0.0078(10) -0.0059(10)
C33 0.0387(14) 0.0623(19) 0.0276(13) -0.0123(13) -0.0014(11) 0.0097(13)
C28 0.0266(13) 0.0478(16) 0.0503(17) -0.0065(13) -0.0028(12) 0.0070(11)
C26 0.0267(12) 0.0583(18) 0.0375(14) 0.0037(13) 0.0103(11) -0.0012(12)
C43 0.0407(15) 0.0377(15) 0.068(2) -0.0201(14) 0.0130(14) -0.0144(12)
C27 0.0236(13) 0.084(2) 0.0505(17) -0.0011(17) 0.0118(12) -0.0091(14)
C127 0.0335(13) 0.0507(17) 0.0387(14) 0.0124(13) -0.0020(11) -0.0115(12)
C45 0.0596(18) 0.0369(15) 0.0490(17) -0.0195(13) 0.0240(14) -0.0057(13)
C143 0.0575(18) 0.0221(12) 0.077(2) -0.0025(13) 0.0397(17) 0.0046(12)
C144 0.059(2) 0.0351(15) 0.085(2) 0.0280(16) 0.0431(19) 0.0265(14)
C44 0.063(2) 0.0365(15) 0.0489(17) -0.0205(13) 0.0095(15) -0.0124(14)
C16 0.130(4) 0.0257(14) 0.0352(16) 0.0120(12) -0.0131(19) -0.0064(18)
C128 0.0378(15) 0.0557(19) 0.067(2) 0.0173(17) -0.0023(15) -0.0216(14)
C15 0.087(3) 0.079(3) 0.152(4) 0.092(3) 0.075(3) 0.042(2)
C17 0.0262(16) 0.074(3) 0.227(6) 0.106(4) -0.007(2) 0.0020(16)
C14 0.116(4) 0.089(3) 0.178(5) 0.110(4) 0.116(4) 0.069(3)
C18 0.0293(16) 0.068(3) 0.221(6) 0.105(3) -0.033(2) -0.0164(16)

loop_
_atom_type_symbol
_atom_type_description
_atom_type_scat_dispersion_real
_atom_type_scat_dispersion_imag
_atom_type_scat_source
C C 0.0181 0.0091 'International Tables Vol C Tables 4.2.6.8 and 6.1.1.4'
H H 0.0000 0.0000 'International Tables Vol C Tables 4.2.6.8 and 6.1.1.4'
Ni Ni -3.0029 0.5091 'International Tables Vol C Tables 4.2.6.8 and 6.1.1.4'
O O 0.0492 0.0322 'International Tables Vol C Tables 4.2.6.8 and 6.1.1.4'
P P 0.2955 0.4335 'International Tables Vol C Tables 4.2.6.8 and 6.1.1.4'

loop_
_geom_angle_atom_site_label_1
_geom_angle_atom_site_label_2
_geom_angle_atom_site_label_3
_geom_angle
_geom_angle_site_symmetry_1
_geom_angle_site_symmetry_3
_geom_angle_publ_flag
P12 Ni1 P9 91.21(2) . . ?
O96 Ni1 P9 115.86(5) . . ?
O96 Ni1 P12 152.08(5) . . ?
C95 Ni1 P9 154.40(6) . . ?
C95 Ni1 P12 111.87(6) . . ?
C95 Ni1 O96 40.24(7) . . ?
P40 Ni2 P37 90.82(2) . . ?
O140 Ni2 P37 110.92(5) . . ?
O140 Ni2 P40 158.25(5) . . ?
O140 Ni2 C139 40.35(8) . . ?
C139 Ni2 P37 150.76(7) . . ?
C139 Ni2 P40 117.97(7) . . ?
C3 P9 Ni1 126.27(7) . . ?
C19 P9 Ni1 116.57(7) . . ?
C19 P9 C3 99.43(9) . . ?
C10 P9 Ni1 103.21(7) . . ?
C10 P9 C3 105.28(10) . . ?
C10 P9 C19 103.77(9) . . ?
C13 P12 Ni1 115.92(7) . . ?
C13 P12 C25 105.76(10) . . ?
C11 P12 Ni1 107.65(7) . . ?
C11 P12 C13 104.80(10) . . ?
C11 P12 C25 107.28(10) . . ?
C25 P12 Ni1 114.70(7) . . ?
C31 P37 Ni2 124.50(7) . . ?
C31 P37 C47 101.56(10) . . ?
C47 P37 Ni2 115.38(7) . . ?
C38 P37 Ni2 105.86(8) . . ?
C38 P37 C31 102.35(11) . . ?
C38 P37 C47 105.10(11) . . ?
C41 P40 Ni2 115.09(8) . . ?
C41 P40 C39 104.24(11) . . ?
C41 P40 C53 104.68(10) . . ?
C39 P40 Ni2 106.67(8) . . ?
C39 P40 C53 100.60(11) . . ?
C53 P40 Ni2 123.14(8) . . ?
C95 O96 Ni1 68.85(11) . . ?
C139 O140 Ni2 70.17(12) . . ?
C93 C88 C74 119.81(18) . . ?
C89 C88 C74 122.00(18) . . ?
C89 C88 C93 117.72(19) . . ?
C88 C74 C75 106.70(16) . . ?
C88 C74 C94 117.28(16) . . ?
C75 C74 C94 110.38(15) . . ?
C73 C74 C88 111.79(16) . . ?
C73 C74 C75 101.17(15) . . ?
C73 C74 C94 108.31(16) . . ?
C75 C59 C76 125.78(18) . . ?
C75 C59 C60 109.74(17) . . ?
C60 C59 C76 124.32(17) . . ?
C71 C72 C73 122.57(18) . . ?
C71 C72 C67 119.40(18) . . ?
C67 C72 C73 118.02(18) . . ?
C59 C75 C74 109.96(17) . . ?
C59 C75 C82 125.69(18) . . ?
C82 C75 C74 124.35(17) . . ?
C77 C76 C59 121.39(19) . . ?
C81 C76 C59 119.69(18) . . ?
C81 C76 C77 118.88(19) . . ?
P9 C3 H3 106.4 . . ?
C8 C3 P9 110.97(14) . . ?
C8 C3 H3 106.4 . . ?
C4 C3 P9 115.54(15) . . ?
C4 C3 H3 106.4 . . ?
C4 C3 C8 110.41(18) . . ?
C62 C61 C60 123.44(19) . . ?
C62 C61 C66 118.56(18) . . ?
C66 C61 C60 117.97(18) . . ?
C102 C97 C94 122.08(19) . . ?
C98 C97 C94 121.59(19) . . ?
C98 C97 C102 116.33(19) . . ?
P12 C13 H13 105.5 . . ?
C14 C13 P12 118.25(19) . . ?
C14 C13 H13 105.5 . . ?
C18 C13 P12 111.08(17) . . ?
C18 C13 H13 105.5 . . ?
C18 C13 C14 110.1(3) . . ?
O96 C95 Ni1 70.91(11) . . ?
O96 C95 C94 136.47(19) . . ?
C94 C95 Ni1 152.00(16) . . ?
C72 C73 C74 126.43(17) . . ?
C60 C73 C74 110.49(17) . . ?
C60 C73 C72 122.71(18) . . ?
C97 C94 C74 115.58(16) . . ?
C95 C94 C74 124.05(18) . . ?
C95 C94 C97 120.13(18) . . ?
C72 C71 H71 119.7 . . ?
C70 C71 C72 120.6(2) . . ?
C70 C71 H71 119.7 . . ?
C61 C60 C59 130.35(18) . . ?
C73 C60 C59 108.51(17) . . ?
C73 C60 C61 120.97(18) . . ?
C87 C82 C75 122.26(18) . . ?
C87 C82 C83 116.72(19) . . ?
C83 C82 C75 121.01(18) . . ?
C104 C117 C118 110.81(18) . . ?
C104 C117 C116 122.72(19) . . ?
C116 C117 C118 126.17(18) . . ?
C88 C93 H93 119.5 . . ?
C92 C93 C88 121.0(2) . . ?
C92 C93 H93 119.5 . . ?
C117 C118 C132 112.15(17) . . ?
C117 C118 C119 100.93(16) . . ?
C117 C118 C138 108.23(17) . . ?
C132 C118 C119 105.52(17) . . ?
C132 C118 C138 117.99(17) . . ?
C119 C118 C138 110.67(17) . . ?
C61 C62 H62 119.4 . . ?
C63 C62 C61 121.2(2) . . ?
C63 C62 H62 119.4 . . ?
C87 C86 H86 119.8 . . ?
C85 C86 H86 119.8 . . ?
C85 C86 C87 120.4(2) . . ?
P9 C19 H19 106.1 . . ?
C24 C19 P9 115.39(14) . . ?
C24 C19 H19 106.1 . . ?
C20 C19 P9 113.20(14) . . ?
C20 C19 H19 106.1 . . ?
C20 C19 C24 109.31(17) . . ?
C76 C77 H77 119.7 . . ?
C78 C77 C76 120.5(2) . . ?
C78 C77 H77 119.7 . . ?
C82 C87 H87 119.2 . . ?
C86 C87 C82 121.6(2) . . ?
C86 C87 H87 119.2 . . ?
C137 C132 C118 119.81(19) . . ?
C137 C132 C133 118.0(2) . . ?
C133 C132 C118 121.5(2) . . ?
C119 C103 C120 124.34(19) . . ?
C119 C103 C104 109.35(18) . . ?
C104 C103 C120 126.18(18) . . ?
C121 C120 C103 121.9(2) . . ?
C121 C120 C125 118.3(2) . . ?
C125 C120 C103 119.8(2) . . ?
C61 C66 C67 120.62(18) . . ?
C65 C66 C61 118.45(19) . . ?
C65 C66 C67 120.9(2) . . ?
C103 C119 C118 110.40(18) . . ?
C103 C119 C126 126.05(19) . . ?
C126 C119 C118 123.41(18) . . ?
C97 C102 H102 119.0 . . ?
C101 C102 C97 121.9(2) . . ?
C101 C102 H102 119.0 . . ?
P9 C10 H10A 109.6 . . ?
P9 C10 H10B 109.6 . . ?
H10A C10 H10B 108.1 . . ?
C11 C10 P9 110.14(14) . . ?
C11 C10 H10A 109.6 . . ?
C11 C10 H10B 109.6 . . ?
C110 C105 C104 118.14(18) . . ?
C106 C105 C104 123.3(2) . . ?
C106 C105 C110 118.56(19) . . ?
O140 C139 Ni2 69.48(12) . . ?
O140 C139 C138 135.8(2) . . ?
C138 C139 Ni2 154.47(18) . . ?
C117 C104 C103 108.36(18) . . ?
C117 C104 C105 120.59(19) . . ?
C105 C104 C103 130.98(19) . . ?
C105 C110 C111 120.58(19) . . ?
C109 C110 C105 118.68(19) . . ?
C109 C110 C111 120.7(2) . . ?
C86 C85 H85 120.5 . . ?
C84 C85 C86 119.0(2) . . ?
C84 C85 H85 120.5 . . ?
C72 C67 C66 119.67(18) . . ?
C68 C67 C72 118.15(19) . . ?
C68 C67 C66 122.15(19) . . ?
P12 C11 H11A 109.6 . . ?
P12 C11 H11B 109.6 . . ?
C10 C11 P12 110.10(14) . . ?
C10 C11 H11A 109.6 . . ?
C10 C11 H11B 109.6 . . ?
H11A C11 H11B 108.2 . . ?
C93 C92 H92 119.7 . . ?
C91 C92 C93 120.6(2) . . ?
C91 C92 H92 119.7 . . ?
C116 C111 C110 119.31(19) . . ?
C112 C111 C110 122.2(2) . . ?
C112 C111 C116 118.5(2) . . ?
C66 C65 H65 119.4 . . ?
C64 C65 C66 121.1(2) . . ?
C64 C65 H65 119.4 . . ?
C76 C81 H81 119.8 . . ?
C76 C81 C80 120.5(2) . . ?
C80 C81 H81 119.8 . . ?
C105 C106 H106 119.5 . . ?
C107 C106 C105 121.0(2) . . ?
C107 C106 H106 119.5 . . ?
P37 C31 H31 107.2 . . ?
C36 C31 P37 111.74(15) . . ?
C36 C31 H31 107.2 . . ?
C32 C31 P37 113.27(15) . . ?
C32 C31 H31 107.2 . . ?
C32 C31 C36 109.87(19) . . ?
C131 C126 C119 122.3(2) . . ?
C127 C126 C119 120.5(2) . . ?
C127 C126 C131 117.2(2) . . ?
C132 C137 H137 119.4 . . ?
C132 C137 C136 121.2(2) . . ?
C136 C137 H137 119.4 . . ?
C65 C64 H64 119.8 . . ?
C65 C64 C63 120.4(2) . . ?
C63 C64 H64 119.8 . . ?
C88 C89 H89 119.6 . . ?
C90 C89 C88 120.8(2) . . ?
C90 C89 H89 119.6 . . ?
C71 C70 H70 119.9 . . ?
C71 C70 C69 120.3(2) . . ?
C69 C70 H70 119.9 . . ?
C116 C115 H115 119.8 . . ?
C114 C115 H115 119.8 . . ?
C114 C115 C116 120.5(2) . . ?
C109 C108 H108 119.9 . . ?
C109 C108 C107 120.2(2) . . ?
C107 C108 H108 119.9 . . ?
C146 C141 C138 122.3(2) . . ?
C146 C141 C142 116.7(2) . . ?
C142 C141 C138 120.9(2) . . ?
C82 C83 H83 119.3 . . ?
C84 C83 C82 121.3(2) . . ?
C84 C83 H83 119.3 . . ?
C19 C24 H24A 109.7 . . ?
C19 C24 H24B 109.7 . . ?
H24A C24 H24B 108.2 . . ?
C23 C24 C19 110.01(18) . . ?
C23 C24 H24A 109.7 . . ?
C23 C24 H24B 109.7 . . ?
C139 C138 C118 124.19(19) . . ?
C139 C138 C141 119.59(19) . . ?
C141 C138 C118 115.90(17) . . ?
C111 C116 C117 118.48(19) . . ?
C115 C116 C117 122.35(19) . . ?
C115 C116 C111 119.2(2) . . ?
C115 C114 H114 119.8 . . ?
C115 C114 C113 120.3(2) . . ?
C113 C114 H114 119.8 . . ?
C62 C63 C64 120.1(2) . . ?
C62 C63 H63 119.9 . . ?
C64 C63 H63 119.9 . . ?
C97 C98 H98 119.1 . . ?
C99 C98 C97 121.8(2) . . ?
C99 C98 H98 119.1 . . ?
P40 C41 H41 106.5 . . ?
C42 C41 P40 110.40(16) . . ?
C42 C41 H41 106.5 . . ?
C42 C41 C46 110.8(2) . . ?
C46 C41 P40 115.55(17) . . ?
C46 C41 H41 106.5 . . ?
C110 C109 H109 119.4 . . ?
C108 C109 C110 121.2(2) . . ?
C108 C109 H109 119.4 . . ?
C81 C80 H80 120.0 . . ?
C79 C80 C81 120.0(2) . . ?
C79 C80 H80 120.0 . . ?
P12 C25 H25 106.9 . . ?
C30 C25 P12 111.08(15) . . ?
C30 C25 H25 106.9 . . ?
C26 C25 P12 115.29(16) . . ?
C26 C25 H25 106.9 . . ?
C26 C25 C30 109.4(2) . . ?
C89 C90 H90 119.6 . . ?
C91 C90 C89 120.7(2) . . ?
C91 C90 H90 119.6 . . ?
C111 C112 H112 119.3 . . ?
C113 C112 C111 121.4(2) . . ?
C113 C112 H112 119.3 . . ?
P37 C47 H47 106.2 . . ?
C52 C47 P37 112.68(15) . . ?
C52 C47 H47 106.2 . . ?
C52 C47 C48 109.16(18) . . ?
C48 C47 P37 115.77(16) . . ?
C48 C47 H47 106.2 . . ?
C92 C91 C90 119.0(2) . . ?
C92 C91 H91 120.5 . . ?
C90 C91 H91 120.5 . . ?
C85 C84 C83 120.8(2) . . ?
C85 C84 H84 119.6 . . ?
C83 C84 H84 119.6 . . ?
C102 C101 H101 119.8 . . ?
C100 C101 C102 120.4(2) . . ?
C100 C101 H101 119.8 . . ?
C101 C100 H100 120.4 . . ?
C99 C100 C101 119.2(2) . . ?
C99 C100 H100 120.4 . . ?
C3 C8 H8A 109.6 . . ?
C3 C8 H8B 109.6 . . ?
H8A C8 H8B 108.2 . . ?
C7 C8 C3 110.11(19) . . ?
C7 C8 H8A 109.6 . . ?
C7 C8 H8B 109.6 . . ?
C77 C78 H78 119.9 . . ?
C79 C78 C77 120.1(2) . . ?
C79 C78 H78 119.9 . . ?
C106 C107 C108 120.3(2) . . ?
C106 C107 H107 119.9 . . ?
C108 C107 H107 119.9 . . ?
C31 C36 H36A 109.3 . . ?
C31 C36 H36B 109.3 . . ?
H36A C36 H36B 108.0 . . ?
C35 C36 C31 111.55(19) . . ?
C35 C36 H36A 109.3 . . ?
C35 C36 H36B 109.3 . . ?
C3 C4 H4A 109.7 . . ?
C3 C4 H4B 109.7 . . ?
H4A C4 H4B 108.2 . . ?
C5 C4 C3 109.93(18) . . ?
C5 C4 H4A 109.7 . . ?
C5 C4 H4B 109.7 . . ?
C70 C69 H69 120.0 . . ?
C68 C69 C70 120.1(2) . . ?
C68 C69 H69 120.0 . . ?
C120 C121 H121 119.4 . . ?
C120 C121 C122 121.2(2) . . ?
C122 C121 H121 119.4 . . ?
C47 C52 H52A 109.6 . . ?
C47 C52 H52B 109.6 . . ?
H52A C52 H52B 108.1 . . ?
C51 C52 C47 110.20(19) . . ?
C51 C52 H52A 109.6 . . ?
C51 C52 H52B 109.6 . . ?
C19 C20 H20A 109.6 . . ?
C19 C20 H20B 109.6 . . ?
C19 C20 C21 110.09(18) . . ?
H20A C20 H20B 108.2 . . ?
C21 C20 H20A 109.6 . . ?
C21 C20 H20B 109.6 . . ?
H22A C22 H22B 108.0 . . ?
C23 C22 H22A 109.4 . . ?
C23 C22 H22B 109.4 . . ?
C23 C22 C21 111.37(19) . . ?
C21 C22 H22A 109.4 . . ?
C21 C22 H22B 109.4 . . ?
C132 C133 H133 119.8 . . ?
C134 C133 C132 120.4(2) . . ?
C134 C133 H133 119.8 . . ?
C137 C136 H136 119.9 . . ?
C135 C136 C137 120.2(2) . . ?
C135 C136 H136 119.9 . . ?
C67 C68 H68 119.3 . . ?
C69 C68 C67 121.4(2) . . ?
C69 C68 H68 119.3 . . ?
C120 C125 H125 119.7 . . ?
C124 C125 C120 120.5(2) . . ?
C124 C125 H125 119.7 . . ?
C24 C23 H23A 109.3 . . ?
C24 C23 H23B 109.3 . . ?
C22 C23 C24 111.54(18) . . ?
C22 C23 H23A 109.3 . . ?
C22 C23 H23B 109.3 . . ?
H23A C23 H23B 108.0 . . ?
C98 C99 H99 119.8 . . ?
C100 C99 C98 120.3(2) . . ?
C100 C99 H99 119.8 . . ?
C114 C113 H113 120.0 . . ?
C112 C113 C114 120.0(2) . . ?
C112 C113 H113 120.0 . . ?
P40 C39 H39A 109.4 . . ?
P40 C39 H39B 109.4 . . ?
H39A C39 H39B 108.0 . . ?
C38 C39 P40 110.95(17) . . ?
C38 C39 H39A 109.4 . . ?
C38 C39 H39B 109.4 . . ?
H50A C50 H50B 108.1 . . ?
C51 C50 H50A 109.5 . . ?
C51 C50 H50B 109.5 . . ?
C49 C50 H50A 109.5 . . ?
C49 C50 H50B 109.5 . . ?
C49 C50 C51 110.8(2) . . ?
C31 C32 H32A 109.4 . . ?
C31 C32 H32B 109.4 . . ?
C31 C32 C33 111.3(2) . . ?
H32A C32 H32B 108.0 . . ?
C33 C32 H32A 109.4 . . ?
C33 C32 H32B 109.4 . . ?
P37 C38 H38A 109.6 . . ?
P37 C38 H38B 109.6 . . ?
C39 C38 P37 110.30(16) . . ?
C39 C38 H38A 109.6 . . ?
C39 C38 H38B 109.6 . . ?
H38A C38 H38B 108.1 . . ?
H56A C56 H56B 108.3 . . ?
C57 C56 H56A 109.9 . . ?
C57 C56 H56B 109.9 . . ?
C55 C56 H56A 109.9 . . ?
C55 C56 H56B 109.9 . . ?
C55 C56 C57 109.1(2) . . ?
C136 C135 H135 120.4 . . ?
C136 C135 C134 119.3(2) . . ?
C134 C135 H135 120.4 . . ?
C80 C79 H79 120.0 . . ?
C78 C79 C80 120.0(2) . . ?
C78 C79 H79 120.0 . . ?
C47 C48 H48A 109.6 . . ?
C47 C48 H48B 109.6 . . ?
H48A C48 H48B 108.1 . . ?
C49 C48 C47 110.1(2) . . ?
C49 C48 H48A 109.6 . . ?
C49 C48 H48B 109.6 . . ?
P40 C53 H53 107.8 . . ?
C54 C53 P40 110.46(16) . . ?
C54 C53 H53 107.8 . . ?
C58 C53 P40 112.22(16) . . ?
C58 C53 H53 107.8 . . ?
C58 C53 C54 110.5(2) . . ?
C8 C7 H7A 109.3 . . ?
C8 C7 H7B 109.3 . . ?
H7A C7 H7B 108.0 . . ?
C6 C7 C8 111.5(2) . . ?
C6 C7 H7A 109.3 . . ?
C6 C7 H7B 109.3 . . ?
C25 C30 H30A 109.4 . . ?
C25 C30 H30B 109.4 . . ?
H30A C30 H30B 108.0 . . ?
C29 C30 C25 111.0(2) . . ?
C29 C30 H30A 109.4 . . ?
C29 C30 H30B 109.4 . . ?
C141 C146 H146 119.3 . . ?
C145 C146 C141 121.4(3) . . ?
C145 C146 H146 119.3 . . ?
C141 C142 H142 119.1 . . ?
C143 C142 C141 121.8(3) . . ?
C143 C142 H142 119.1 . . ?
C7 C6 H6A 109.2 . . ?
C7 C6 H6B 109.2 . . ?
H6A C6 H6B 107.9 . . ?
C5 C6 C7 112.1(2) . . ?
C5 C6 H6A 109.2 . . ?
C5 C6 H6B 109.2 . . ?
C36 C35 H35A 109.4 . . ?
C36 C35 H35B 109.4 . . ?
H35A C35 H35B 108.0 . . ?
C34 C35 C36 111.0(2) . . ?
C34 C35 H35A 109.4 . . ?
C34 C35 H35B 109.4 . . ?
C52 C51 H51A 109.1 . . ?
C52 C51 H51B 109.1 . . ?
C50 C51 C52 112.4(2) . . ?
C50 C51 H51A 109.1 . . ?
C50 C51 H51B 109.1 . . ?
H51A C51 H51B 107.9 . . ?
C122 C123 H123 120.3 . . ?
C124 C123 H123 120.3 . . ?
C124 C123 C122 119.4(2) . . ?
C121 C122 H122 120.0 . . ?
C123 C122 C121 120.1(2) . . ?
C123 C122 H122 120.0 . . ?
C4 C5 H5A 109.2 . . ?
C4 C5 H5B 109.2 . . ?
C6 C5 C4 111.9(2) . . ?
C6 C5 H5A 109.2 . . ?
C6 C5 H5B 109.2 . . ?
H5A C5 H5B 107.9 . . ?
C41 C42 H42A 109.5 . . ?
C41 C42 H42B 109.5 . . ?
C41 C42 C43 110.9(2) . . ?
H42A C42 H42B 108.0 . . ?
C43 C42 H42A 109.5 . . ?
C43 C42 H42B 109.5 . . ?
C41 C46 H46A 109.6 . . ?
C41 C46 H46B 109.6 . . ?
C41 C46 C45 110.2(2) . . ?
H46A C46 H46B 108.1 . . ?
C45 C46 H46A 109.6 . . ?
C45 C46 H46B 109.6 . . ?
C53 C54 H54A 109.3 . . ?
C53 C54 H54B 109.3 . . ?
H54A C54 H54B 107.9 . . ?
C55 C54 C53 111.7(2) . . ?
C55 C54 H54A 109.3 . . ?
C55 C54 H54B 109.3 . . ?
C30 C29 H29A 109.4 . . ?
C30 C29 H29B 109.4 . . ?
H29A C29 H29B 108.0 . . ?
C28 C29 C30 111.2(2) . . ?
C28 C29 H29A 109.4 . . ?
C28 C29 H29B 109.4 . . ?
C56 C57 H57A 109.4 . . ?
C56 C57 H57B 109.4 . . ?
C56 C57 C58 111.0(2) . . ?
H57A C57 H57B 108.0 . . ?
C58 C57 H57A 109.4 . . ?
C58 C57 H57B 109.4 . . ?
C131 C130 H130 119.8 . . ?
C129 C130 H130 119.8 . . ?
C129 C130 C131 120.5(3) . . ?
C126 C131 H131 119.4 . . ?
C130 C131 C126 121.2(3) . . ?
C130 C131 H131 119.4 . . ?
C20 C21 H21A 109.1 . . ?
C20 C21 H21B 109.1 . . ?
C22 C21 C20 112.5(2) . . ?
C22 C21 H21A 109.1 . . ?
C22 C21 H21B 109.1 . . ?
H21A C21 H21B 107.8 . . ?
C50 C49 C48 112.2(2) . . ?
C50 C49 H49A 109.2 . . ?
C50 C49 H49B 109.2 . . ?
C48 C49 H49A 109.2 . . ?
C48 C49 H49B 109.2 . . ?
H49A C49 H49B 107.9 . . ?
C130 C129 H129 120.5 . . ?
C128 C129 C130 119.0(3) . . ?
C128 C129 H129 120.5 . . ?
C53 C58 C57 111.9(2) . . ?
C53 C58 H58A 109.2 . . ?
C53 C58 H58B 109.2 . . ?
C57 C58 H58A 109.2 . . ?
C57 C58 H58B 109.2 . . ?
H58A C58 H58B 107.9 . . ?
C125 C124 H124 119.7 . . ?
C123 C124 C125 120.5(2) . . ?
C123 C124 H124 119.7 . . ?
C133 C134 H134 119.6 . . ?
C135 C134 C133 120.9(2) . . ?
C135 C134 H134 119.6 . . ?
C35 C34 H34A 109.5 . . ?
C35 C34 H34B 109.5 . . ?
H34A C34 H34B 108.1 . . ?
C33 C34 C35 110.6(2) . . ?
C33 C34 H34A 109.5 . . ?
C33 C34 H34B 109.5 . . ?
C146 C145 H145 119.8 . . ?
C144 C145 C146 120.3(3) . . ?
C144 C145 H145 119.8 . . ?
C56 C55 C54 111.2(2) . . ?
C56 C55 H55A 109.4 . . ?
C56 C55 H55B 109.4 . . ?
C54 C55 H55A 109.4 . . ?
C54 C55 H55B 109.4 . . ?
H55A C55 H55B 108.0 . . ?
C32 C33 H33A 109.2 . . ?
C32 C33 H33B 109.2 . . ?
C34 C33 C32 111.9(2) . . ?
C34 C33 H33A 109.2 . . ?
C34 C33 H33B 109.2 . . ?
H33A C33 H33B 107.9 . . ?
C29 C28 H28A 109.7 . . ?
C29 C28 H28B 109.7 . . ?
H28A C28 H28B 108.2 . . ?
C27 C28 C29 109.8(2) . . ?
C27 C28 H28A 109.7 . . ?
C27 C28 H28B 109.7 . . ?
C25 C26 H26A 109.5 . . ?
C25 C26 H26B 109.5 . . ?
C25 C26 C27 110.9(2) . . ?
H26A C26 H26B 108.0 . . ?
C27 C26 H26A 109.5 . . ?
C27 C26 H26B 109.5 . . ?
C42 C43 H43A 109.5 . . ?
C42 C43 H43B 109.5 . . ?
H43A C43 H43B 108.1 . . ?
C44 C43 C42 110.8(3) . . ?
C44 C43 H43A 109.5 . . ?
C44 C43 H43B 109.5 . . ?
C28 C27 C26 110.4(2) . . ?
C28 C27 H27A 109.6 . . ?
C28 C27 H27B 109.6 . . ?
C26 C27 H27A 109.6 . . ?
C26 C27 H27B 109.6 . . ?
H27A C27 H27B 108.1 . . ?
C126 C127 H127 119.4 . . ?
C126 C127 C128 121.1(3) . . ?
C128 C127 H127 119.4 . . ?
C46 C45 H45A 109.4 . . ?
C46 C45 H45B 109.4 . . ?
H45A C45 H45B 108.0 . . ?
C44 C45 C46 111.3(2) . . ?
C44 C45 H45A 109.4 . . ?
C44 C45 H45B 109.4 . . ?
C142 C143 H143 119.9 . . ?
C144 C143 C142 120.1(3) . . ?
C144 C143 H143 119.9 . . ?
C145 C144 C143 119.6(3) . . ?
C145 C144 H144 120.2 . . ?
C143 C144 H144 120.2 . . ?
C43 C44 H44A 109.3 . . ?
C43 C44 H44B 109.3 . . ?
C45 C44 C43 111.4(2) . . ?
C45 C44 H44A 109.3 . . ?
C45 C44 H44B 109.3 . . ?
H44A C44 H44B 108.0 . . ?
H16A C16 H16B 108.1 . . ?
C15 C16 H16A 109.5 . . ?
C15 C16 H16B 109.5 . . ?
C15 C16 C17 110.8(3) . . ?
C17 C16 H16A 109.5 . . ?
C17 C16 H16B 109.5 . . ?
C129 C128 C127 120.9(3) . . ?
C129 C128 H128 119.5 . . ?
C127 C128 H128 119.5 . . ?
C16 C15 H15A 109.1 . . ?
C16 C15 H15B 109.1 . . ?
C16 C15 C14 112.4(4) . . ?
H15A C15 H15B 107.9 . . ?
C14 C15 H15A 109.1 . . ?
C14 C15 H15B 109.1 . . ?
C16 C17 H17A 109.5 . . ?
C16 C17 H17B 109.5 . . ?
C16 C17 C18 110.8(4) . . ?
H17A C17 H17B 108.1 . . ?
C18 C17 H17A 109.5 . . ?
C18 C17 H17B 109.5 . . ?
C13 C14 C15 111.2(3) . . ?
C13 C14 H14A 109.4 . . ?
C13 C14 H14B 109.4 . . ?
C15 C14 H14A 109.4 . . ?
C15 C14 H14B 109.4 . . ?
H14A C14 H14B 108.0 . . ?
C13 C18 C17 111.9(3) . . ?
C13 C18 H18A 109.2 . . ?
C13 C18 H18B 109.2 . . ?
C17 C18 H18A 109.2 . . ?
C17 C18 H18B 109.2 . . ?
H18A C18 H18B 107.9 . . ?

loop_
_geom_bond_atom_site_label_1
_geom_bond_atom_site_label_2
_geom_bond_distance
_geom_bond_site_symmetry_2
_geom_bond_publ_flag
Ni1 P9 2.2253(6) . ?
Ni1 P12 2.1360(6) . ?
Ni1 O96 1.8919(14) . ?
Ni1 C95 1.867(2) . ?
Ni2 P37 2.2184(6) . ?
Ni2 P40 2.1599(6) . ?
Ni2 O140 1.8692(15) . ?
Ni2 C139 1.877(2) . ?
P9 C3 1.854(2) . ?
P9 C19 1.853(2) . ?
P9 C10 1.851(2) . ?
P12 C13 1.850(2) . ?
P12 C11 1.847(2) . ?
P12 C25 1.860(2) . ?
P37 C31 1.854(2) . ?
P37 C47 1.855(2) . ?
P37 C38 1.848(2) . ?
P40 C41 1.846(2) . ?
P40 C39 1.858(3) . ?
P40 C53 1.858(2) . ?
O96 C95 1.293(2) . ?
O140 C139 1.292(3) . ?
C88 C74 1.541(3) . ?
C88 C93 1.400(3) . ?
C88 C89 1.395(3) . ?
C74 C75 1.544(3) . ?
C74 C73 1.525(3) . ?
C74 C94 1.563(3) . ?
C59 C75 1.354(3) . ?
C59 C76 1.492(3) . ?
C59 C60 1.478(3) . ?
C72 C73 1.431(3) . ?
C72 C71 1.415(3) . ?
C72 C67 1.424(3) . ?
C75 C82 1.481(3) . ?
C76 C77 1.397(3) . ?
C76 C81 1.389(3) . ?
C3 H3 0.9800 . ?
C3 C8 1.535(3) . ?
C3 C4 1.535(3) . ?
C61 C60 1.445(3) . ?
C61 C62 1.417(3) . ?
C61 C66 1.421(3) . ?
C97 C94 1.497(3) . ?
C97 C102 1.401(3) . ?
C97 C98 1.401(3) . ?
C13 H13 0.9800 . ?
C13 C14 1.491(4) . ?
C13 C18 1.472(4) . ?
C95 C94 1.352(3) . ?
C73 C60 1.370(3) . ?
C71 H71 0.9300 . ?
C71 C70 1.379(3) . ?
C82 C87 1.402(3) . ?
C82 C83 1.403(3) . ?
C117 C118 1.524(3) . ?
C117 C104 1.370(3) . ?
C117 C116 1.428(3) . ?
C93 H93 0.9300 . ?
C93 C92 1.393(3) . ?
C118 C132 1.533(3) . ?
C118 C119 1.544(3) . ?
C118 C138 1.562(3) . ?
C62 H62 0.9300 . ?
C62 C63 1.375(3) . ?
C86 H86 0.9300 . ?
C86 C87 1.390(3) . ?
C86 C85 1.384(3) . ?
C19 H19 0.9800 . ?
C19 C24 1.538(3) . ?
C19 C20 1.529(3) . ?
C77 H77 0.9300 . ?
C77 C78 1.389(3) . ?
C87 H87 0.9300 . ?
C132 C137 1.393(3) . ?
C132 C133 1.394(3) . ?
C103 C120 1.491(3) . ?
C103 C119 1.353(3) . ?
C103 C104 1.486(3) . ?
C120 C121 1.386(3) . ?
C120 C125 1.392(3) . ?
C66 C67 1.458(3) . ?
C66 C65 1.417(3) . ?
C119 C126 1.486(3) . ?
C102 H102 0.9300 . ?
C102 C101 1.391(3) . ?
C10 H10A 0.9700 . ?
C10 H10B 0.9700 . ?
C10 C11 1.539(3) . ?
C105 C104 1.446(3) . ?
C105 C110 1.423(3) . ?
C105 C106 1.416(3) . ?
C139 C138 1.352(3) . ?
C110 C111 1.459(3) . ?
C110 C109 1.412(3) . ?
C85 H85 0.9300 . ?
C85 C84 1.380(3) . ?
C67 C68 1.413(3) . ?
C11 H11A 0.9700 . ?
C11 H11B 0.9700 . ?
C92 H92 0.9300 . ?
C92 C91 1.379(3) . ?
C111 C116 1.418(3) . ?
C111 C112 1.412(3) . ?
C65 H65 0.9300 . ?
C65 C64 1.373(3) . ?
C81 H81 0.9300 . ?
C81 C80 1.395(3) . ?
C106 H106 0.9300 . ?
C106 C107 1.377(3) . ?
C31 H31 0.9800 . ?
C31 C36 1.533(3) . ?
C31 C32 1.530(3) . ?
C126 C131 1.395(3) . ?
C126 C127 1.388(4) . ?
C137 H137 0.9300 . ?
C137 C136 1.393(3) . ?
C64 H64 0.9300 . ?
C64 C63 1.389(3) . ?
C89 H89 0.9300 . ?
C89 C90 1.392(3) . ?
C70 H70 0.9300 . ?
C70 C69 1.399(3) . ?
C115 H115 0.9300 . ?
C115 C116 1.417(3) . ?
C115 C114 1.378(3) . ?
C108 H108 0.9300 . ?
C108 C109 1.372(3) . ?
C108 C107 1.392(3) . ?
C141 C138 1.498(3) . ?
C141 C146 1.397(3) . ?
C141 C142 1.398(3) . ?
C83 H83 0.9300 . ?
C83 C84 1.390(3) . ?
C24 H24A 0.9700 . ?
C24 H24B 0.9700 . ?
C24 C23 1.530(3) . ?
C114 H114 0.9300 . ?
C114 C113 1.401(3) . ?
C63 H63 0.9300 . ?
C98 H98 0.9300 . ?
C98 C99 1.395(3) . ?
C41 H41 0.9800 . ?
C41 C42 1.532(3) . ?
C41 C46 1.534(3) . ?
C109 H109 0.9300 . ?
C80 H80 0.9300 . ?
C80 C79 1.384(4) . ?
C25 H25 0.9800 . ?
C25 C30 1.545(3) . ?
C25 C26 1.525(3) . ?
C90 H90 0.9300 . ?
C90 C91 1.388(4) . ?
C112 H112 0.9300 . ?
C112 C113 1.372(3) . ?
C47 H47 0.9800 . ?
C47 C52 1.532(3) . ?
C47 C48 1.537(3) . ?
C91 H91 0.9300 . ?
C84 H84 0.9300 . ?
C101 H101 0.9300 . ?
C101 C100 1.382(4) . ?
C100 H100 0.9300 . ?
C100 C99 1.380(4) . ?
C8 H8A 0.9700 . ?
C8 H8B 0.9700 . ?
C8 C7 1.535(3) . ?
C78 H78 0.9300 . ?
C78 C79 1.382(4) . ?
C107 H107 0.9300 . ?
C36 H36A 0.9700 . ?
C36 H36B 0.9700 . ?
C36 C35 1.532(3) . ?
C4 H4A 0.9700 . ?
C4 H4B 0.9700 . ?
C4 C5 1.530(3) . ?
C69 H69 0.9300 . ?
C69 C68 1.378(3) . ?
C121 H121 0.9300 . ?
C121 C122 1.387(3) . ?
C52 H52A 0.9700 . ?
C52 H52B 0.9700 . ?
C52 C51 1.528(3) . ?
C20 H20A 0.9700 . ?
C20 H20B 0.9700 . ?
C20 C21 1.534(3) . ?
C22 H22A 0.9700 . ?
C22 H22B 0.9700 . ?
C22 C23 1.522(3) . ?
C22 C21 1.526(3) . ?
C133 H133 0.9300 . ?
C133 C134 1.392(3) . ?
C136 H136 0.9300 . ?
C136 C135 1.376(4) . ?
C68 H68 0.9300 . ?
C125 H125 0.9300 . ?
C125 C124 1.391(3) . ?
C23 H23A 0.9700 . ?
C23 H23B 0.9700 . ?
C99 H99 0.9300 . ?
C113 H113 0.9300 . ?
C39 H39A 0.9700 . ?
C39 H39B 0.9700 . ?
C39 C38 1.536(3) . ?
C50 H50A 0.9700 . ?
C50 H50B 0.9700 . ?
C50 C51 1.519(3) . ?
C50 C49 1.516(3) . ?
C32 H32A 0.9700 . ?
C32 H32B 0.9700 . ?
C32 C33 1.546(3) . ?
C38 H38A 0.9700 . ?
C38 H38B 0.9700 . ?
C56 H56A 0.9700 . ?
C56 H56B 0.9700 . ?
C56 C57 1.524(4) . ?
C56 C55 1.520(4) . ?
C135 H135 0.9300 . ?
C135 C134 1.382(4) . ?
C79 H79 0.9300 . ?
C48 H48A 0.9700 . ?
C48 H48B 0.9700 . ?
C48 C49 1.533(3) . ?
C53 H53 0.9800 . ?
C53 C54 1.539(3) . ?
C53 C58 1.521(3) . ?
C7 H7A 0.9700 . ?
C7 H7B 0.9700 . ?
C7 C6 1.530(4) . ?
C30 H30A 0.9700 . ?
C30 H30B 0.9700 . ?
C30 C29 1.533(3) . ?
C146 H146 0.9300 . ?
C146 C145 1.397(4) . ?
C142 H142 0.9300 . ?
C142 C143 1.391(4) . ?
C6 H6A 0.9700 . ?
C6 H6B 0.9700 . ?
C6 C5 1.517(4) . ?
C35 H35A 0.9700 . ?
C35 H35B 0.9700 . ?
C35 C34 1.518(4) . ?
C51 H51A 0.9700 . ?
C51 H51B 0.9700 . ?
C123 H123 0.9300 . ?
C123 C122 1.382(4) . ?
C123 C124 1.379(4) . ?
C122 H122 0.9300 . ?
C5 H5A 0.9700 . ?
C5 H5B 0.9700 . ?
C42 H42A 0.9700 . ?
C42 H42B 0.9700 . ?
C42 C43 1.536(4) . ?
C46 H46A 0.9700 . ?
C46 H46B 0.9700 . ?
C46 C45 1.536(4) . ?
C54 H54A 0.9700 . ?
C54 H54B 0.9700 . ?
C54 C55 1.534(3) . ?
C29 H29A 0.9700 . ?
C29 H29B 0.9700 . ?
C29 C28 1.522(4) . ?
C57 H57A 0.9700 . ?
C57 H57B 0.9700 . ?
C57 C58 1.539(3) . ?
C130 H130 0.9300 . ?
C130 C131 1.393(3) . ?
C130 C129 1.375(5) . ?
C131 H131 0.9300 . ?
C21 H21A 0.9700 . ?
C21 H21B 0.9700 . ?
C49 H49A 0.9700 . ?
C49 H49B 0.9700 . ?
C129 H129 0.9300 . ?
C129 C128 1.368(5) . ?
C58 H58A 0.9700 . ?
C58 H58B 0.9700 . ?
C124 H124 0.9300 . ?
C134 H134 0.9300 . ?
C34 H34A 0.9700 . ?
C34 H34B 0.9700 . ?
C34 C33 1.517(4) . ?
C145 H145 0.9300 . ?
C145 C144 1.375(5) . ?
C55 H55A 0.9700 . ?
C55 H55B 0.9700 . ?
C33 H33A 0.9700 . ?
C33 H33B 0.9700 . ?
C28 H28A 0.9700 . ?
C28 H28B 0.9700 . ?
C28 C27 1.513(5) . ?
C26 H26A 0.9700 . ?
C26 H26B 0.9700 . ?
C26 C27 1.538(4) . ?
C43 H43A 0.9700 . ?
C43 H43B 0.9700 . ?
C43 C44 1.521(5) . ?
C27 H27A 0.9700 . ?
C27 H27B 0.9700 . ?
C127 H127 0.9300 . ?
C127 C128 1.393(4) . ?
C45 H45A 0.9700 . ?
C45 H45B 0.9700 . ?
C45 C44 1.516(4) . ?
C143 H143 0.9300 . ?
C143 C144 1.377(5) . ?
C144 H144 0.9300 . ?
C44 H44A 0.9700 . ?
C44 H44B 0.9700 . ?
C16 H16A 0.9700 . ?
C16 H16B 0.9700 . ?
C16 C15 1.454(6) . ?
C16 C17 1.497(7) . ?
C128 H128 0.9300 . ?
C15 H15A 0.9700 . ?
C15 H15B 0.9700 . ?
C15 C14 1.534(4) . ?
C17 H17A 0.9700 . ?
C17 H17B 0.9700 . ?
C17 C18 1.538(4) . ?
C14 H14A 0.9700 . ?
C14 H14B 0.9700 . ?
C18 H18A 0.9700 . ?
C18 H18B 0.9700 . ?
